data_1530394
loop_
_publ_author_name
'Golling, Florian E.'
'Osella, Silvio'
'Quernheim, Martin'
'Wagner, Manfred'
'Beljonne, David'
'M\"ullen, Klaus'

_publ_section_title
;
 \p-extended [12]cycloparaphenylenes: from a hexaphenylbenzene
 cyclohexamer to its unexpected C2-symmetric congener
;
_journal_issue 12
_journal_name_full 'Chem. Sci.'
_journal_page_first 7072
_journal_paper_doi 10.1039/C5SC02547H
_journal_volume 6
_journal_year 2015
_chemical_formula_sum 'C273 H261 Cl14 N O4'
_chemical_formula_weight 4116.11
_chemical_name_systematic
;
 ?
;
_space_group_crystal_system monoclinic
_space_group_IT_number 14
_space_group_name_Hall '-P 2yn'
_space_group_name_H-M_alt 'P 1 21/n 1'
_symmetry_space_group_name_Hall '-P 2yn'
_symmetry_space_group_name_H-M 'P 1 21/n 1'
_atom_sites_solution_hydrogens geom
_audit_creation_method SHELXL-2014
_audit_update_record
;
2014-11-08 deposited with the CCDC.
2015-09-08 downloaded from the CCDC.
;
_cell_angle_alpha 90
_cell_angle_beta 92.7924(13)
_cell_angle_gamma 90
_cell_formula_units_Z 4
_cell_length_a 16.1937(15)
_cell_length_b 43.708(4)
_cell_length_c 33.799(3)
_cell_measurement_reflns_used 9790
_cell_measurement_temperature 173(2)
_cell_measurement_theta_max 21.2
_cell_measurement_theta_min 2.4
_cell_volume 23894(4)
_computing_cell_refinement 'APEX II Suite'
_computing_data_collection 'APEX II Suite'
_computing_data_reduction 'APEX II Suite'
_computing_structure_refinement 'SHELXL-2014 (Sheldrick, 2014)'
_computing_structure_solution 'SHELXD-2014 (Sheldrick, 2014)'
_diffrn_ambient_temperature 173(2)
_diffrn_measured_fraction_theta_full 0.999
_diffrn_measured_fraction_theta_max 0.991
_diffrn_measurement_device_type 'SMART APEX II'
_diffrn_radiation_type MoK\a
_diffrn_radiation_wavelength 0.71073
_diffrn_reflns_av_R_equivalents 0.1513
_diffrn_reflns_av_unetI/netI 0.1572
_diffrn_reflns_laue_measured_fraction_full 0.999
_diffrn_reflns_laue_measured_fraction_max 0.991
_diffrn_reflns_limit_h_max 21
_diffrn_reflns_limit_h_min -20
_diffrn_reflns_limit_k_max 56
_diffrn_reflns_limit_k_min -56
_diffrn_reflns_limit_l_max 44
_diffrn_reflns_limit_l_min -44
_diffrn_reflns_number 259579
_diffrn_reflns_point_group_measured_fraction_full 0.999
_diffrn_reflns_point_group_measured_fraction_max 0.991
_diffrn_reflns_theta_full 25.242
_diffrn_reflns_theta_max 27.804
_diffrn_reflns_theta_min 2.345
_diffrn_source 'sealed tube'
_exptl_absorpt_coefficient_mu 0.217
_exptl_absorpt_correction_type none
_exptl_crystal_colour colourless
_exptl_crystal_density_diffrn 1.144
_exptl_crystal_description block
_exptl_crystal_F_000 8704
_exptl_crystal_size_max 0.600
_exptl_crystal_size_mid 0.380
_exptl_crystal_size_min 0.120
_refine_diff_density_max 1.271
_refine_diff_density_min -1.196
_refine_diff_density_rms 0.112
_refine_ls_extinction_coef 0.00096(12)
_refine_ls_extinction_expression Fc^*^=kFc[1+0.001xFc^2^\l^3^/sin(2\q)]^-1/4^
_refine_ls_extinction_method SHELXL
_refine_ls_goodness_of_fit_ref 1.675
_refine_ls_hydrogen_treatment constr
_refine_ls_matrix_type full
_refine_ls_number_parameters 2785
_refine_ls_number_reflns 56067
_refine_ls_number_restraints 253
_refine_ls_restrained_S_all 1.746
_refine_ls_R_factor_all 0.2912
_refine_ls_R_factor_gt 0.1421
_refine_ls_shift/su_max 0.001
_refine_ls_shift/su_mean 0.000
_refine_ls_structure_factor_coef Fsqd
_refine_ls_weighting_details 'w=1/[\s^2^(Fo^2^)+(0.1000P)^2^] where P=(Fo^2^+2Fc^2^)/3'
_refine_ls_weighting_scheme calc
_refine_ls_wR_factor_gt 0.3422
_refine_ls_wR_factor_ref 0.3803
_reflns_Friedel_coverage 0.000
_reflns_number_gt 21529
_reflns_number_total 56067
_reflns_threshold_expression 'I > 2\s(I)'
_cod_data_source_file c5sc02547h2.cif
_cod_data_source_block feg430
_cod_depositor_comments 'Adding full bibliography for 1530394--1530395.cif.'
_cod_database_code 1530394
_shelx_space_group_comment
;
The symmetry employed for this shelxl refinement is uniquely defined
by the following loop, which should always be used as a source of
symmetry information in preference to the above space-group names.
They are only intended as comments.
;
_shelx_estimated_absorpt_t_min 0.881
_shelx_estimated_absorpt_t_max 0.974

loop_
_space_group_symop_operation_xyz
'x, y, z'
'-x+1/2, y+1/2, -z+1/2'
'-x, -y, -z'
'x-1/2, -y-1/2, z-1/2'

loop_
_atom_site_label
_atom_site_type_symbol
_atom_site_fract_x
_atom_site_fract_y
_atom_site_fract_z
_atom_site_U_iso_or_equiv
_atom_site_adp_type
_atom_site_occupancy
_atom_site_site_symmetry_order
_atom_site_calc_flag
_atom_site_refinement_flags_posn
_atom_site_refinement_flags_adp
_atom_site_refinement_flags_occupancy
_atom_site_disorder_assembly
_atom_site_disorder_group
C1 C 0.4937(3) 0.24879(13) 0.35971(14) 0.0369(14) Uani 1 1 d . . . . .
C2 C 0.5459(4) 0.27365(13) 0.36922(16) 0.0406(14) Uani 1 1 d . . . . .
C3 C 0.5358(3) 0.29097(12) 0.40410(15) 0.0382(14) Uani 1 1 d . . . . .
C4 C 0.4692(3) 0.28355(13) 0.42823(15) 0.0381(14) Uani 1 1 d . . . . .
C5 C 0.4114(3) 0.26160(12) 0.41604(15) 0.0353(13) Uani 1 1 d . . . . .
C6 C 0.4241(4) 0.24332(13) 0.38239(15) 0.0406(14) Uani 1 1 d . . . . .
C7 C 0.6099(4) 0.28323(12) 0.34104(16) 0.0422(15) Uani 1 1 d . . . . .
C8 C 0.6905(4) 0.27492(15) 0.34334(18) 0.0595(18) Uani 1 1 d . . . . .
H8 H 0.7099 0.2616 0.3640 0.071 Uiso 1 1 calc R U . . .
C9 C 0.7455(4) 0.28544(16) 0.31604(19) 0.0634(19) Uani 1 1 d . . . . .
H9 H 0.8022 0.2801 0.3196 0.076 Uiso 1 1 calc R U . . .
C10 C 0.7208(4) 0.30329(13) 0.28417(17) 0.0454(16) Uani 1 1 d . . . . .
C11 C 0.6378(4) 0.31031(15) 0.28060(19) 0.065(2) Uani 1 1 d . . . . .
H11 H 0.6178 0.3222 0.2587 0.078 Uiso 1 1 calc R U . . .
C12 C 0.5832(4) 0.30067(15) 0.30759(19) 0.0628(19) Uani 1 1 d . . . . .
H12 H 0.5263 0.3058 0.3038 0.075 Uiso 1 1 calc R U . . .
C13 C 0.7798(4) 0.31358(14) 0.25229(18) 0.0541(18) Uani 1 1 d . . . . .
C14 C 0.7724(5) 0.34879(15) 0.2482(2) 0.092(3) Uani 1 1 d . . . . .
H14A H 0.7947 0.3585 0.2726 0.138 Uiso 1 1 calc R U . . .
H14B H 0.7141 0.3544 0.2437 0.138 Uiso 1 1 calc R U . . .
H14C H 0.8037 0.3557 0.2258 0.138 Uiso 1 1 calc R U . . .
C15 C 0.8693(4) 0.30528(17) 0.2620(2) 0.076(2) Uani 1 1 d . . . . .
H15A H 0.8864 0.3136 0.2881 0.114 Uiso 1 1 calc R U . . .
H15B H 0.9041 0.3139 0.2419 0.114 Uiso 1 1 calc R U . . .
H15C H 0.8752 0.2830 0.2624 0.114 Uiso 1 1 calc R U . . .
C16 C 0.7532(5) 0.29911(15) 0.21278(18) 0.068(2) Uani 1 1 d . . . . .
H16A H 0.7894 0.3063 0.1923 0.102 Uiso 1 1 calc R U . . .
H16B H 0.6960 0.3049 0.2056 0.102 Uiso 1 1 calc R U . . .
H16C H 0.7571 0.2768 0.2150 0.102 Uiso 1 1 calc R U . . .
C17 C 0.5951(4) 0.31537(13) 0.41660(17) 0.0410(15) Uani 1 1 d . . . . .
C18 C 0.6464(4) 0.31198(14) 0.44882(19) 0.0517(17) Uani 1 1 d . . . . .
H18 H 0.6468 0.2930 0.4626 0.062 Uiso 1 1 calc R U . . .
C19 C 0.6994(5) 0.33541(15) 0.46289(19) 0.0623(19) Uani 1 1 d . . . . .
H19 H 0.7361 0.3320 0.4853 0.075 Uiso 1 1 calc R U . . .
C20 C 0.6980(4) 0.36355(13) 0.44402(18) 0.0495(16) Uani 1 1 d . . . . .
C21 C 0.6479(5) 0.36662(15) 0.4101(2) 0.065(2) Uani 1 1 d . . . . .
H21 H 0.6484 0.3853 0.3957 0.078 Uiso 1 1 calc R U . . .
C22 C 0.5956(4) 0.34259(15) 0.3963(2) 0.0634(19) Uani 1 1 d . . . . .
H22 H 0.5610 0.3453 0.3730 0.076 Uiso 1 1 calc R U . . .
C23 C 0.7527(5) 0.38986(15) 0.46020(19) 0.067(2) Uani 1 1 d D . . . .
C24 C 0.7484(5) 0.41755(17) 0.4335(2) 0.092(3) Uani 1 1 d . U . . .
H24A H 0.7847 0.4336 0.4448 0.139 Uiso 1 1 calc R U . . .
H24B H 0.6914 0.4251 0.4312 0.139 Uiso 1 1 calc R U . . .
H24C H 0.7664 0.4119 0.4072 0.139 Uiso 1 1 calc R U . . .
C25 C 0.7266(7) 0.3976(2) 0.5019(3) 0.127(4) Uani 1 1 d . U . . .
H25A H 0.7647 0.4128 0.5139 0.191 Uiso 1 1 calc R U . . .
H25B H 0.7280 0.3791 0.5182 0.191 Uiso 1 1 calc R U . . .
H25C H 0.6704 0.4060 0.5004 0.191 Uiso 1 1 calc R U . . .
C26 C 0.8446(5) 0.3791(2) 0.4621(3) 0.109(3) Uani 1 1 d D U . . .
H26A H 0.8656 0.3793 0.4354 0.163 Uiso 1 1 calc R U . . .
H26B H 0.8480 0.3582 0.4728 0.163 Uiso 1 1 calc R U . . .
H26C H 0.8778 0.3929 0.4792 0.163 Uiso 1 1 calc R U . . .
C27 C 0.3334(4) 0.25816(13) 0.43753(15) 0.0405(14) Uani 1 1 d . . . . .
C28 C 0.2774(4) 0.28208(14) 0.43826(17) 0.0481(16) Uani 1 1 d . . . . .
H28 H 0.2908 0.3009 0.4260 0.058 Uiso 1 1 calc R U . . .
C29 C 0.2028(4) 0.27963(14) 0.45620(17) 0.0479(16) Uani 1 1 d . . . . .
H29 H 0.1664 0.2967 0.4561 0.058 Uiso 1 1 calc R U . . .
C30 C 0.1802(4) 0.25256(15) 0.47447(16) 0.0471(16) Uani 1 1 d . . . . .
C31 C 0.2360(4) 0.22872(14) 0.47366(16) 0.0479(16) Uani 1 1 d . . . . .
H31 H 0.2228 0.2099 0.4860 0.057 Uiso 1 1 calc R U . . .
C32 C 0.3107(4) 0.23135(13) 0.45542(15) 0.0436(15) Uani 1 1 d . . . . .
H32 H 0.3470 0.2143 0.4553 0.052 Uiso 1 1 calc R U . . .
C33 C 0.0996(4) 0.24885(16) 0.49483(19) 0.0565(18) Uani 1 1 d . . . . .
C34 C 0.0472(5) 0.2779(2) 0.4923(3) 0.114(3) Uani 1 1 d . . . . .
H34A H 0.0752 0.2942 0.5077 0.171 Uiso 1 1 calc R U . . .
H34B H -0.0069 0.2739 0.5031 0.171 Uiso 1 1 calc R U . . .
H34C H 0.0396 0.2843 0.4646 0.171 Uiso 1 1 calc R U . . .
C35 C 0.0514(5) 0.2211(2) 0.4779(2) 0.093(3) Uani 1 1 d . . . . .
H35A H 0.0013 0.2182 0.4925 0.139 Uiso 1 1 calc R U . . .
H35B H 0.0861 0.2028 0.4804 0.139 Uiso 1 1 calc R U . . .
H35C H 0.0361 0.2248 0.4499 0.139 Uiso 1 1 calc R U . . .
C36 C 0.1181(5) 0.2435(2) 0.5386(2) 0.099(3) Uani 1 1 d . . . . .
H36A H 0.1455 0.2615 0.5503 0.148 Uiso 1 1 calc R U . . .
H36B H 0.1543 0.2256 0.5422 0.148 Uiso 1 1 calc R U . . .
H36C H 0.0663 0.2397 0.5516 0.148 Uiso 1 1 calc R U . . .
C37 C 0.3582(4) 0.22072(14) 0.36985(15) 0.0397(14) Uani 1 1 d . . . . .
C38 C 0.2837(4) 0.23125(14) 0.35458(16) 0.0470(16) Uani 1 1 d . . . . .
H38 H 0.2780 0.2523 0.3483 0.056 Uiso 1 1 calc R U . . .
C39 C 0.2162(4) 0.21195(15) 0.34804(18) 0.0539(17) Uani 1 1 d . . . . .
H39 H 0.1651 0.2200 0.3377 0.065 Uiso 1 1 calc R U . . .
C40 C 0.2230(4) 0.18114(15) 0.35655(18) 0.0507(16) Uani 1 1 d . . . . .
C41 C 0.2991(4) 0.17074(15) 0.37043(18) 0.0560(17) Uani 1 1 d . . . . .
H41 H 0.3062 0.1495 0.3755 0.067 Uiso 1 1 calc R U . . .
C42 C 0.3653(4) 0.19010(14) 0.37725(16) 0.0457(15) Uani 1 1 d . . . . .
H42 H 0.4166 0.1820 0.3873 0.055 Uiso 1 1 calc R U . . .
C43 C 0.1458(4) 0.16014(17) 0.3514(2) 0.075(2) Uani 1 1 d . . . . .
C44 C 0.0902(5) 0.1693(2) 0.3165(3) 0.129(4) Uani 1 1 d . . . . .
H44A H 0.0969 0.1548 0.2948 0.193 Uiso 1 1 calc R U . . .
H44B H 0.1049 0.1899 0.3079 0.193 Uiso 1 1 calc R U . . .
H44C H 0.0326 0.1691 0.3242 0.193 Uiso 1 1 calc R U . . .
C45 C 0.1726(5) 0.12675(18) 0.3448(3) 0.102(3) Uani 1 1 d . . . . .
H45A H 0.1957 0.1182 0.3697 0.153 Uiso 1 1 calc R U . . .
H45B H 0.2146 0.1262 0.3249 0.153 Uiso 1 1 calc R U . . .
H45C H 0.1246 0.1146 0.3355 0.153 Uiso 1 1 calc R U . . .
C46 C 0.0993(6) 0.1618(2) 0.3898(3) 0.130(4) Uani 1 1 d . . . . .
H46A H 0.0558 0.1462 0.3893 0.195 Uiso 1 1 calc R U . . .
H46B H 0.0743 0.1822 0.3922 0.195 Uiso 1 1 calc R U . . .
H46C H 0.1380 0.1582 0.4125 0.195 Uiso 1 1 calc R U . . .
C47 C 0.5162(3) 0.22696(12) 0.32882(16) 0.0376(14) Uani 1 1 d . . . . .
C48 C 0.5541(3) 0.19993(13) 0.34018(16) 0.0443(15) Uani 1 1 d . . . . .
H48 H 0.5660 0.1961 0.3675 0.053 Uiso 1 1 calc R U . . .
C49 C 0.5754(3) 0.17803(13) 0.31216(16) 0.0404(14) Uani 1 1 d . . . . .
H49 H 0.6016 0.1596 0.3207 0.048 Uiso 1 1 calc R U . . .
C50 C 0.5587(3) 0.18293(12) 0.27244(15) 0.0339(13) Uani 1 1 d . . . . .
C51 C 0.5233(4) 0.20991(12) 0.26101(16) 0.0455(16) Uani 1 1 d . . . . .
H51 H 0.5119 0.2138 0.2336 0.055 Uiso 1 1 calc R U . . .
C52 C 0.5037(4) 0.23181(13) 0.28851(16) 0.0488(16) Uani 1 1 d . . . . .
H52 H 0.4810 0.2507 0.2795 0.059 Uiso 1 1 calc R U . . .
C53 C 0.5757(3) 0.15726(11) 0.24372(15) 0.0334(13) Uani 1 1 d . . . . .
C54 C 0.5112(3) 0.14175(12) 0.22436(15) 0.0361(13) Uani 1 1 d . . . . .
C55 C 0.5264(3) 0.11495(12) 0.20301(15) 0.0347(13) Uani 1 1 d . . . . .
C56 C 0.6074(3) 0.10480(12) 0.20025(15) 0.0352(13) Uani 1 1 d . . . . .
C57 C 0.6740(3) 0.12130(12) 0.21734(14) 0.0337(13) Uani 1 1 d . . . . .
C58 C 0.6579(3) 0.14779(12) 0.23964(14) 0.0344(13) Uani 1 1 d . . . . .
C59 C 0.4245(4) 0.15472(13) 0.22521(17) 0.0416(14) Uani 1 1 d . . . . .
C60 C 0.3847(4) 0.15714(14) 0.26040(18) 0.0520(17) Uani 1 1 d . . . . .
H60 H 0.4091 0.1486 0.2840 0.062 Uiso 1 1 calc R U . . .
C61 C 0.3097(4) 0.17192(17) 0.2613(2) 0.069(2) Uani 1 1 d . . . . .
H61 H 0.2828 0.1733 0.2856 0.083 Uiso 1 1 calc R U . . .
C62 C 0.2729(4) 0.18476(16) 0.2278(2) 0.070(2) Uani 1 1 d . . . . .
H62 H 0.2216 0.1952 0.2287 0.083 Uiso 1 1 calc R U . . .
C63 C 0.3127(4) 0.18213(15) 0.1922(2) 0.0661(19) Uani 1 1 d . . . . .
H63 H 0.2883 0.1906 0.1685 0.079 Uiso 1 1 calc R U . . .
C64 C 0.3874(4) 0.16725(13) 0.19161(18) 0.0438(15) Uani 1 1 d . . . . .
H64 H 0.4140 0.1656 0.1673 0.053 Uiso 1 1 calc R U . . .
C65 C 0.4564(4) 0.09663(12) 0.18542(18) 0.0414(15) Uani 1 1 d . . . . .
C66 C 0.4511(4) 0.09039(14) 0.1445(2) 0.0546(17) Uani 1 1 d . . . . .
H66 H 0.4904 0.0987 0.1276 0.066 Uiso 1 1 calc R U . . .
C67 C 0.3880(6) 0.07196(18) 0.1294(3) 0.081(2) Uani 1 1 d . . . . .
H67 H 0.3840 0.0677 0.1018 0.098 Uiso 1 1 calc R U . . .
C68 C 0.3309(5) 0.05970(18) 0.1537(4) 0.096(3) Uani 1 1 d . . . . .
H68 H 0.2896 0.0462 0.1428 0.115 Uiso 1 1 calc R U . . .
C69 C 0.3326(5) 0.06656(18) 0.1927(3) 0.084(3) Uani 1 1 d . . . . .
H69 H 0.2908 0.0592 0.2090 0.100 Uiso 1 1 calc R U . . .
C70 C 0.3968(4) 0.08457(15) 0.2085(2) 0.065(2) Uani 1 1 d . . . . .
H70 H 0.3995 0.0887 0.2361 0.078 Uiso 1 1 calc R U . . .
C71 C 0.7610(3) 0.11200(13) 0.21196(16) 0.0387(14) Uani 1 1 d . . . . .
C72 C 0.7920(4) 0.08484(14) 0.22635(18) 0.0513(16) Uani 1 1 d . . . . .
H72 H 0.7574 0.0712 0.2399 0.062 Uiso 1 1 calc R U . . .
C73 C 0.8753(5) 0.07706(16) 0.2210(2) 0.069(2) Uani 1 1 d . . . . .
H73 H 0.8969 0.0584 0.2316 0.083 Uiso 1 1 calc R U . . .
C74 C 0.9258(4) 0.09631(18) 0.2006(2) 0.068(2) Uani 1 1 d . . . . .
H74 H 0.9819 0.0911 0.1971 0.082 Uiso 1 1 calc R U . . .
C75 C 0.8943(4) 0.12266(17) 0.1858(2) 0.0620(19) Uani 1 1 d . . . . .
H75 H 0.9280 0.1357 0.1709 0.074 Uiso 1 1 calc R U . . .
C76 C 0.8136(4) 0.13100(14) 0.19193(16) 0.0461(15) Uani 1 1 d . . . . .
H76 H 0.7937 0.1502 0.1822 0.055 Uiso 1 1 calc R U . . .
C77 C 0.7270(3) 0.16624(13) 0.25858(15) 0.0361(14) Uani 1 1 d . . . . .
C78 C 0.7790(4) 0.15382(14) 0.28838(18) 0.0478(16) Uani 1 1 d . . . . .
H78 H 0.7725 0.1331 0.2961 0.057 Uiso 1 1 calc R U . . .
C79 C 0.8407(4) 0.17179(18) 0.30696(19) 0.0610(19) Uani 1 1 d . . . . .
H79 H 0.8757 0.1634 0.3275 0.073 Uiso 1 1 calc R U . . .
C80 C 0.8506(5) 0.20160(18) 0.2955(2) 0.068(2) Uani 1 1 d . . . . .
H80 H 0.8921 0.2140 0.3083 0.081 Uiso 1 1 calc R U . . .
C81 C 0.8002(5) 0.21350(16) 0.2655(2) 0.0649(19) Uani 1 1 d . . . . .
H81 H 0.8079 0.2340 0.2573 0.078 Uiso 1 1 calc R U . . .
C82 C 0.7390(4) 0.19616(13) 0.24723(18) 0.0474(16) Uani 1 1 d . . . . .
H82 H 0.7046 0.2048 0.2266 0.057 Uiso 1 1 calc R U . . .
C83 C 0.6238(3) 0.07446(11) 0.18034(15) 0.0338(13) Uani 1 1 d . . . . .
C84 C 0.6701(3) 0.07192(12) 0.14693(15) 0.0386(14) Uani 1 1 d . . . . .
H84 H 0.6899 0.0899 0.1348 0.046 Uiso 1 1 calc R U . . .
C85 C 0.6874(3) 0.04395(12) 0.13126(15) 0.0360(14) Uani 1 1 d . . . . .
H85 H 0.7193 0.0430 0.1084 0.043 Uiso 1 1 calc R U . . .
C86 C 0.6597(3) 0.01665(11) 0.14774(14) 0.0300(12) Uani 1 1 d . . . . .
C87 C 0.6122(3) 0.01944(12) 0.18071(14) 0.0353(13) Uani 1 1 d . . . . .
H87 H 0.5913 0.0015 0.1925 0.042 Uiso 1 1 calc R U . . .
C88 C 0.5946(3) 0.04784(11) 0.19684(15) 0.0361(14) Uani 1 1 d . . . . .
H88 H 0.5622 0.0490 0.2195 0.043 Uiso 1 1 calc R U . . .
C89 C 0.6807(3) -0.01438(11) 0.13025(14) 0.0277(12) Uani 1 1 d . . . . .
H89 H 0.6850 -0.0109 0.1012 0.033 Uiso 1 1 calc R U . . .
C90 C 0.7653(3) -0.02561(11) 0.14521(14) 0.0281(12) Uani 1 1 d . . . . .
C91 C 0.7747(3) -0.04941(11) 0.16969(14) 0.0295(12) Uani 1 1 d . . . . .
C92 C 0.6995(3) -0.06443(11) 0.18648(13) 0.0252(11) Uani 1 1 d . . . . .
H92 H 0.7121 -0.0868 0.1891 0.030 Uiso 1 1 calc R U . . .
C93 C 0.6231(3) -0.06160(11) 0.15903(14) 0.0288(12) Uani 1 1 d . . . . .
C94 C 0.6131(3) -0.03785(11) 0.13392(14) 0.0288(12) Uani 1 1 d . . . . .
C95 C 0.8354(3) -0.00706(11) 0.12903(15) 0.0325(13) Uani 1 1 d . . . . .
C96 C 0.8449(3) -0.00542(12) 0.08873(15) 0.0399(14) Uani 1 1 d . . . . .
H96 H 0.8080 -0.0162 0.0710 0.048 Uiso 1 1 calc R U . . .
C97 C 0.9085(4) 0.01199(14) 0.07383(17) 0.0473(16) Uani 1 1 d . . . . .
H97 H 0.9147 0.0123 0.0460 0.057 Uiso 1 1 calc R U . . .
C98 C 0.9628(4) 0.02876(13) 0.09784(18) 0.0459(15) Uani 1 1 d . . . . .
C99 C 0.9509(4) 0.02674(15) 0.13862(18) 0.0566(18) Uani 1 1 d . . . . .
H99 H 0.9868 0.0378 0.1565 0.068 Uiso 1 1 calc R U . . .
C100 C 0.8897(4) 0.00958(14) 0.15326(17) 0.0493(16) Uani 1 1 d . . . . .
H100 H 0.8840 0.0090 0.1811 0.059 Uiso 1 1 calc R U . . .
C101 C 1.0306(4) 0.04818(16) 0.0808(2) 0.063(2) Uani 1 1 d . . . . .
C102 C 1.0801(15) 0.0669(6) 0.1144(7) 0.130(10) Uani 0.5 1 d . . P A 1
H10A H 1.1251 0.0543 0.1258 0.195 Uiso 0.5 1 calc R U P A 1
H10B H 1.0426 0.0725 0.1351 0.195 Uiso 0.5 1 calc R U P A 1
H10C H 1.1030 0.0855 0.1029 0.195 Uiso 0.5 1 calc R U P A 1
C103 C 1.0834(11) 0.0306(4) 0.0578(6) 0.079(6) Uani 0.5 1 d . U P A 1
H10D H 1.1244 0.0201 0.0753 0.118 Uiso 0.5 1 calc R U P A 1
H10E H 1.1118 0.0440 0.0397 0.118 Uiso 0.5 1 calc R U P A 1
H10F H 1.0508 0.0154 0.0425 0.118 Uiso 0.5 1 calc R U P A 1
C104 C 0.9814(16) 0.0741(6) 0.0526(6) 0.088(8) Uani 0.5 1 d . . P A 1
H10G H 1.0209 0.0894 0.0440 0.133 Uiso 0.5 1 calc R U P A 1
H10H H 0.9390 0.0842 0.0678 0.133 Uiso 0.5 1 calc R U P A 1
H10I H 0.9550 0.0641 0.0293 0.133 Uiso 0.5 1 calc R U P A 1
C302 C 1.1087(12) 0.0457(5) 0.1055(6) 0.089(6) Uani 0.5 1 d . U P A 2
H30A H 1.1486 0.0607 0.0965 0.134 Uiso 0.5 1 calc R U P A 2
H30B H 1.1315 0.0251 0.1031 0.134 Uiso 0.5 1 calc R U P A 2
H30C H 1.0976 0.0498 0.1333 0.134 Uiso 0.5 1 calc R U P A 2
C303 C 1.0533(12) 0.0344(5) 0.0389(5) 0.077(6) Uani 0.5 1 d . U P A 2
H30D H 1.0042 0.0347 0.0208 0.115 Uiso 0.5 1 calc R U P A 2
H30E H 1.0726 0.0133 0.0425 0.115 Uiso 0.5 1 calc R U P A 2
H30F H 1.0971 0.0467 0.0279 0.115 Uiso 0.5 1 calc R U P A 2
C304 C 1.0033(14) 0.0794(5) 0.0768(7) 0.075(6) Uani 0.5 1 d . . P A 2
H30G H 0.9517 0.0802 0.0604 0.112 Uiso 0.5 1 calc R U P A 2
H30H H 1.0457 0.0915 0.0642 0.112 Uiso 0.5 1 calc R U P A 2
H30I H 0.9939 0.0879 0.1030 0.112 Uiso 0.5 1 calc R U P A 2
C105 C 0.8557(3) -0.06343(12) 0.18219(15) 0.0360(13) Uani 1 1 d . . . . .
C106 C 0.9222(4) -0.06560(14) 0.15672(17) 0.0476(16) Uani 1 1 d . . . . .
H106 H 0.9168 -0.0566 0.1311 0.057 Uiso 1 1 calc R U . . .
C107 C 0.9945(4) -0.08034(15) 0.1680(2) 0.0627(19) Uani 1 1 d . . . . .
H107 H 1.0383 -0.0803 0.1503 0.075 Uiso 1 1 calc R U . . .
C108 C 1.0063(4) -0.09533(15) 0.2043(2) 0.0606(19) Uani 1 1 d . . . . .
C109 C 0.9413(4) -0.09323(17) 0.2288(2) 0.071(2) Uani 1 1 d . . . . .
H109 H 0.9467 -0.1025 0.2542 0.085 Uiso 1 1 calc R U . . .
C110 C 0.8684(4) -0.07821(15) 0.21829(18) 0.0568(18) Uani 1 1 d . . . . .
H110 H 0.8254 -0.0780 0.2364 0.068 Uiso 1 1 calc R U . . .
C111 C 1.0873(4) -0.1118(2) 0.2148(3) 0.088(3) Uani 1 1 d . . . . .
C112 C 1.1590(4) -0.09131(18) 0.2106(3) 0.090(3) Uani 1 1 d . . . . .
H11A H 1.1443 -0.0705 0.2186 0.135 Uiso 1 1 calc R U . . .
H11B H 1.1745 -0.0912 0.1830 0.135 Uiso 1 1 calc R U . . .
H11C H 1.2057 -0.0987 0.2276 0.135 Uiso 1 1 calc R U . . .
C113 C 1.0957(6) -0.1389(2) 0.1824(4) 0.134(4) Uani 1 1 d . . . . .
H11D H 1.1363 -0.1540 0.1924 0.201 Uiso 1 1 calc R U . . .
H11E H 1.1140 -0.1302 0.1575 0.201 Uiso 1 1 calc R U . . .
H11F H 1.0419 -0.1489 0.1776 0.201 Uiso 1 1 calc R U . . .
C114 C 1.0851(6) -0.1306(3) 0.2503(3) 0.151(5) Uani 1 1 d . . . . .
H11G H 1.0900 -0.1174 0.2738 0.226 Uiso 1 1 calc R U . . .
H11H H 1.1311 -0.1451 0.2509 0.226 Uiso 1 1 calc R U . . .
H11I H 1.0326 -0.1418 0.2501 0.226 Uiso 1 1 calc R U . . .
C115 C 0.5607(3) -0.08665(12) 0.16171(15) 0.0323(13) Uani 1 1 d . . . . .
C116 C 0.4829(4) -0.08198(14) 0.1750(2) 0.062(2) Uani 1 1 d . . . . .
H116 H 0.4667 -0.0621 0.1827 0.075 Uiso 1 1 calc R U . . .
C117 C 0.4277(4) -0.10623(17) 0.1771(3) 0.099(3) Uani 1 1 d . . . . .
H117 H 0.3737 -0.1024 0.1857 0.118 Uiso 1 1 calc R U . . .
C118 C 0.4496(5) -0.13580(17) 0.1670(3) 0.092(3) Uani 1 1 d . . . . .
C119 C 0.5276(4) -0.14025(14) 0.15450(19) 0.0545(17) Uani 1 1 d . . . . .
H119 H 0.5444 -0.1602 0.1473 0.065 Uiso 1 1 calc R U . . .
C120 C 0.5815(4) -0.11654(13) 0.15229(15) 0.0401(14) Uani 1 1 d . . . . .
H120 H 0.6356 -0.1206 0.1440 0.048 Uiso 1 1 calc R U . . .
C121 C 0.3865(12) -0.1621(5) 0.1787(8) 0.075(7) Uani 0.52 1 d . . P B 1
C122 C 0.4204(9) -0.1934(3) 0.1742(6) 0.085(5) Uani 0.52 1 d . . P B 1
H12A H 0.4725 -0.1953 0.1900 0.127 Uiso 0.52 1 calc R U P B 1
H12B H 0.3807 -0.2084 0.1833 0.127 Uiso 0.52 1 calc R U P B 1
H12C H 0.4304 -0.1972 0.1462 0.127 Uiso 0.52 1 calc R U P B 1
C123 C 0.3095(14) -0.1554(5) 0.1573(6) 0.078(6) Uani 0.52 1 d . U P B 1
H12D H 0.2933 -0.1343 0.1625 0.117 Uiso 0.52 1 calc R U P B 1
H12E H 0.3163 -0.1581 0.1288 0.117 Uiso 0.52 1 calc R U P B 1
H12F H 0.2666 -0.1694 0.1659 0.117 Uiso 0.52 1 calc R U P B 1
C124 C 0.3643(12) -0.1619(4) 0.2252(7) 0.107(7) Uani 0.52 1 d . . P B 1
H12G H 0.4144 -0.1663 0.2417 0.160 Uiso 0.52 1 calc R U P B 1
H12H H 0.3429 -0.1417 0.2322 0.160 Uiso 0.52 1 calc R U P B 1
H12I H 0.3224 -0.1775 0.2298 0.160 Uiso 0.52 1 calc R U P B 1
C321 C 0.3836(15) -0.1613(5) 0.1534(7) 0.074(7) Uani 0.48 1 d . . P B 2
C322 C 0.4161(13) -0.1899(5) 0.1397(7) 0.104(7) Uani 0.48 1 d . U P B 2
H32A H 0.4345 -0.1874 0.1127 0.157 Uiso 0.48 1 calc R U P B 2
H32B H 0.4630 -0.1963 0.1572 0.157 Uiso 0.48 1 calc R U P B 2
H32C H 0.3729 -0.2056 0.1398 0.157 Uiso 0.48 1 calc R U P B 2
C323 C 0.3072(14) -0.1519(5) 0.1297(8) 0.116(9) Uani 0.48 1 d . . P B 2
H32D H 0.2869 -0.1325 0.1398 0.174 Uiso 0.48 1 calc R U P B 2
H32E H 0.3202 -0.1495 0.1019 0.174 Uiso 0.48 1 calc R U P B 2
H32F H 0.2646 -0.1677 0.1320 0.174 Uiso 0.48 1 calc R U P B 2
C324 C 0.354(2) -0.1629(7) 0.1943(9) 0.116(11) Uani 0.48 1 d . U P B 2
H32G H 0.3328 -0.1429 0.2019 0.174 Uiso 0.48 1 calc R U P B 2
H32H H 0.3098 -0.1782 0.1953 0.174 Uiso 0.48 1 calc R U P B 2
H32I H 0.3999 -0.1688 0.2127 0.174 Uiso 0.48 1 calc R U P B 2
C125 C 0.5395(3) -0.03363(12) 0.10662(14) 0.0318(13) Uani 1 1 d . . . . .
C126 C 0.4812(6) -0.0129(2) 0.1110(3) 0.113(3) Uani 1 1 d . U . . .
H126 H 0.4860 0.0000 0.1336 0.136 Uiso 1 1 calc R U . . .
C127 C 0.4130(6) -0.0085(2) 0.0846(3) 0.108(3) Uani 1 1 d . U . . .
H127 H 0.3700 0.0046 0.0924 0.129 Uiso 1 1 calc R U . . .
C128 C 0.4054(3) -0.02136(12) 0.05064(15) 0.0372(14) Uani 1 1 d . . . . .
C129 C 0.4643(6) -0.0417(2) 0.0457(3) 0.108(3) Uani 1 1 d . U . . .
H129 H 0.4630 -0.0526 0.0213 0.130 Uiso 1 1 calc R U . . .
C130 C 0.5284(5) -0.0484(2) 0.0736(3) 0.099(3) Uani 1 1 d . U . . .
H130 H 0.5655 -0.0645 0.0680 0.119 Uiso 1 1 calc R U . . .
C131 C 0.3329(4) -0.01507(14) 0.02131(18) 0.0532(17) Uani 1 1 d . . . . .
C132 C 0.3106(5) 0.01852(17) 0.0216(2) 0.091(3) Uani 1 1 d . . . . .
H13A H 0.3562 0.0305 0.0116 0.137 Uiso 1 1 calc R U . . .
H13B H 0.3006 0.0249 0.0488 0.137 Uiso 1 1 calc R U . . .
H13C H 0.2606 0.0219 0.0047 0.137 Uiso 1 1 calc R U . . .
C133 C 0.3508(5) -0.02508(16) -0.01990(18) 0.070(2) Uani 1 1 d . . . . .
H13D H 0.4008 -0.0148 -0.0282 0.105 Uiso 1 1 calc R U . . .
H13E H 0.3040 -0.0197 -0.0381 0.105 Uiso 1 1 calc R U . . .
H13F H 0.3591 -0.0473 -0.0203 0.105 Uiso 1 1 calc R U . . .
C134 C 0.2550(4) -0.03342(19) 0.0345(2) 0.086(2) Uani 1 1 d . . . . .
H13G H 0.2085 -0.0299 0.0154 0.129 Uiso 1 1 calc R U . . .
H13H H 0.2401 -0.0264 0.0608 0.129 Uiso 1 1 calc R U . . .
H13I H 0.2680 -0.0553 0.0355 0.129 Uiso 1 1 calc R U . . .
C135 C 0.6796(3) -0.05314(11) 0.22721(14) 0.0276(12) Uani 1 1 d . . . . .
C136 C 0.6268(3) -0.06968(12) 0.25059(14) 0.0337(13) Uani 1 1 d . . . . .
H136 H 0.6102 -0.0897 0.2427 0.040 Uiso 1 1 calc R U . . .
C137 C 0.5983(3) -0.05743(12) 0.28517(14) 0.0350(13) Uani 1 1 d . . . . .
H137 H 0.5607 -0.0689 0.3000 0.042 Uiso 1 1 calc R U . . .
C138 C 0.6240(3) -0.02850(12) 0.29861(13) 0.0281(12) Uani 1 1 d . . . . .
C139 C 0.6801(3) -0.01303(12) 0.27747(14) 0.0335(13) Uani 1 1 d . . . . .
H139 H 0.7005 0.0061 0.2870 0.040 Uiso 1 1 calc R U . . .
C140 C 0.7081(3) -0.02475(12) 0.24199(14) 0.0334(13) Uani 1 1 d . . . . .
H140 H 0.7468 -0.0134 0.2277 0.040 Uiso 1 1 calc R U . . .
C141 C 0.5862(3) -0.01316(11) 0.33342(14) 0.0318(13) Uani 1 1 d . . . . .
C142 C 0.5027(3) -0.00457(11) 0.33020(14) 0.0282(12) Uani 1 1 d . . . . .
C143 C 0.4708(3) 0.01422(11) 0.35990(14) 0.0315(13) Uani 1 1 d . . . . .
C144 C 0.5203(3) 0.02302(11) 0.39239(14) 0.0300(12) Uani 1 1 d . . . . .
C145 C 0.6016(3) 0.01126(11) 0.39735(14) 0.0328(13) Uani 1 1 d . . . . .
C146 C 0.6343(3) -0.00645(11) 0.36750(14) 0.0302(12) Uani 1 1 d . . . . .
C147 C 0.4474(3) -0.01400(12) 0.29572(15) 0.0343(13) Uani 1 1 d . . . . .
C148 C 0.4549(4) -0.00092(14) 0.25829(17) 0.0476(16) Uani 1 1 d . . . . .
H148 H 0.4970 0.0138 0.2544 0.057 Uiso 1 1 calc R U . . .
C149 C 0.4019(5) -0.00916(17) 0.22693(18) 0.0616(19) Uani 1 1 d . . . . .
H149 H 0.4079 -0.0001 0.2017 0.074 Uiso 1 1 calc R U . . .
C150 C 0.3407(4) -0.03034(19) 0.2317(2) 0.067(2) Uani 1 1 d . . . . .
H150 H 0.3033 -0.0356 0.2103 0.081 Uiso 1 1 calc R U . . .
C151 C 0.3350(4) -0.04376(18) 0.2685(2) 0.070(2) Uani 1 1 d . . . . .
H151 H 0.2941 -0.0590 0.2719 0.084 Uiso 1 1 calc R U . . .
C152 C 0.3818(3) 0.02411(13) 0.35587(16) 0.0406(14) Uani 1 1 d . . . . .
C153 C 0.3859(4) -0.03589(15) 0.30011(19) 0.0538(17) Uani 1 1 d . . . . .
H153 H 0.3795 -0.0453 0.3251 0.065 Uiso 1 1 calc R U . . .
C154 C 0.3527(4) 0.04278(16) 0.32544(19) 0.0618(19) Uani 1 1 d . . . . .
H154 H 0.3890 0.0493 0.3059 0.074 Uiso 1 1 calc R U . . .
C155 C 0.2701(6) 0.0522(2) 0.3231(3) 0.098(3) Uani 1 1 d . . . . .
H155 H 0.2508 0.0648 0.3017 0.117 Uiso 1 1 calc R U . . .
C156 C 0.2181(6) 0.0440(3) 0.3504(3) 0.114(4) Uani 1 1 d . . . . .
H156 H 0.1621 0.0505 0.3487 0.137 Uiso 1 1 calc R U . . .
C157 C 0.2466(6) 0.0263(2) 0.3806(3) 0.107(3) Uani 1 1 d . . . . .
H157 H 0.2095 0.0207 0.4003 0.129 Uiso 1 1 calc R U . . .
C158 C 0.3294(4) 0.01541(17) 0.38458(19) 0.0633(19) Uani 1 1 d . . . . .
H158 H 0.3476 0.0027 0.4061 0.076 Uiso 1 1 calc R U . . .
C159 C 0.6504(3) 0.01733(14) 0.43612(16) 0.0408(15) Uani 1 1 d . . . . .
C160 C 0.6636(4) -0.00695(13) 0.46230(16) 0.0427(15) Uani 1 1 d . . . . .
H160 H 0.6447 -0.0269 0.4551 0.051 Uiso 1 1 calc R U . . .
C161 C 0.7037(4) -0.00226(17) 0.49851(19) 0.065(2) Uani 1 1 d . . . . .
H161 H 0.7117 -0.0189 0.5163 0.078 Uiso 1 1 calc R U . . .
C162 C 0.7320(5) 0.0257(2) 0.5091(2) 0.079(2) Uani 1 1 d . . . . .
H162 H 0.7599 0.0286 0.5342 0.095 Uiso 1 1 calc R U . . .
C163 C 0.7203(5) 0.05034(19) 0.4829(2) 0.076(2) Uani 1 1 d . . . . .
H163 H 0.7401 0.0701 0.4904 0.091 Uiso 1 1 calc R U . . .
C164 C 0.6803(4) 0.04611(14) 0.44636(17) 0.0485(16) Uani 1 1 d . . . . .
H164 H 0.6734 0.0627 0.4284 0.058 Uiso 1 1 calc R U . . .
C165 C 0.7219(4) -0.01778(14) 0.37193(14) 0.0415(15) Uani 1 1 d . . . . .
C166 C 0.7390(4) -0.04896(13) 0.36942(15) 0.0405(14) Uani 1 1 d . . . . .
H166 H 0.6952 -0.0632 0.3647 0.049 Uiso 1 1 calc R U . . .
C167 C 0.8202(4) -0.05924(16) 0.37391(17) 0.0561(18) Uani 1 1 d . . . . .
H167 H 0.8315 -0.0805 0.3722 0.067 Uiso 1 1 calc R U . . .
C168 C 0.8834(4) -0.0393(2) 0.38062(19) 0.065(2) Uani 1 1 d . . . . .
H168 H 0.9386 -0.0466 0.3834 0.078 Uiso 1 1 calc R U . . .
C169 C 0.8680(4) -0.00862(19) 0.38341(19) 0.0638(19) Uani 1 1 d . . . . .
H169 H 0.9124 0.0053 0.3883 0.077 Uiso 1 1 calc R U . . .
C170 C 0.7886(4) 0.00194(15) 0.37922(17) 0.0531(17) Uani 1 1 d . . . . .
H170 H 0.7787 0.0233 0.3813 0.064 Uiso 1 1 calc R U . . .
C171 C 0.4911(3) 0.04683(12) 0.42053(15) 0.0342(13) Uani 1 1 d . . . . .
C172 C 0.4851(3) 0.04195(12) 0.46081(15) 0.0356(13) Uani 1 1 d . . . . .
H172 H 0.4930 0.0220 0.4715 0.043 Uiso 1 1 calc R U . . .
C173 C 0.4676(3) 0.06605(12) 0.48519(15) 0.0366(14) Uani 1 1 d . . . . .
H173 H 0.4645 0.0624 0.5128 0.044 Uiso 1 1 calc R U . . .
C174 C 0.4545(3) 0.09517(12) 0.47125(15) 0.0330(13) Uani 1 1 d . . . . .
C175 C 0.4559(4) 0.09937(12) 0.43089(16) 0.0412(15) Uani 1 1 d . . . . .
H175 H 0.4442 0.1191 0.4202 0.049 Uiso 1 1 calc R U . . .
C176 C 0.4738(3) 0.07606(12) 0.40581(15) 0.0398(14) Uani 1 1 d . . . . .
H176 H 0.4744 0.0798 0.3781 0.048 Uiso 1 1 calc R U . . .
C177 C 0.4405(3) 0.12098(11) 0.49994(14) 0.0298(12) Uani 1 1 d . . . . .
C178 C 0.3646(3) 0.12345(11) 0.51722(14) 0.0322(13) Uani 1 1 d . . . . .
C179 C 0.3533(3) 0.14651(11) 0.54617(14) 0.0324(13) Uani 1 1 d . . . . .
C180 C 0.4174(3) 0.16690(11) 0.55623(14) 0.0317(13) Uani 1 1 d . . . . .
C181 C 0.4930(3) 0.16457(11) 0.53854(14) 0.0327(13) Uani 1 1 d . . . . .
C182 C 0.5046(3) 0.14143(12) 0.50988(14) 0.0332(13) Uani 1 1 d . . . . .
C183 C 0.2935(3) 0.10319(11) 0.50452(15) 0.0319(13) Uani 1 1 d . . . . .
C184 C 0.2575(4) 0.10533(13) 0.46688(17) 0.0436(15) Uani 1 1 d . . . . .
H184 H 0.2828 0.1177 0.4478 0.052 Uiso 1 1 calc R U . . .
C185 C 0.1854(4) 0.08993(14) 0.45622(18) 0.0493(16) Uani 1 1 d . . . . .
H185 H 0.1616 0.0922 0.4301 0.059 Uiso 1 1 calc R U . . .
C186 C 0.1470(4) 0.07115(13) 0.48299(18) 0.0432(15) Uani 1 1 d . . . . .
C187 C 0.1843(4) 0.06820(13) 0.51962(17) 0.0446(15) Uani 1 1 d . . . . .
H187 H 0.1610 0.0548 0.5382 0.053 Uiso 1 1 calc R U . . .
C188 C 0.2553(4) 0.08414(12) 0.53060(16) 0.0397(14) Uani 1 1 d . . . . .
H188 H 0.2785 0.0820 0.5568 0.048 Uiso 1 1 calc R U . . .
C189 C 0.0629(4) 0.05503(14) 0.47255(19) 0.0527(17) Uani 1 1 d . . . . .
C190 C 0.0018(4) 0.06188(17) 0.5045(2) 0.071(2) Uani 1 1 d . . . . .
H19A H -0.0009 0.0840 0.5089 0.107 Uiso 1 1 calc R U . . .
H19B H 0.0203 0.0517 0.5293 0.107 Uiso 1 1 calc R U . . .
H19C H -0.0531 0.0543 0.4960 0.107 Uiso 1 1 calc R U . . .
C191 C 0.0239(5) 0.06556(18) 0.4321(2) 0.087(2) Uani 1 1 d . . . . .
H19D H -0.0292 0.0552 0.4270 0.131 Uiso 1 1 calc R U . . .
H19E H 0.0612 0.0604 0.4111 0.131 Uiso 1 1 calc R U . . .
H19F H 0.0152 0.0877 0.4325 0.131 Uiso 1 1 calc R U . . .
C192 C 0.0772(4) 0.02074(15) 0.4703(2) 0.079(2) Uani 1 1 d . . . . .
H19G H 0.0240 0.0102 0.4665 0.119 Uiso 1 1 calc R U . . .
H19H H 0.1053 0.0137 0.4949 0.119 Uiso 1 1 calc R U . . .
H19I H 0.1116 0.0162 0.4479 0.119 Uiso 1 1 calc R U . . .
C193 C 0.2710(3) 0.14917(11) 0.56493(16) 0.0328(13) Uani 1 1 d . . . . .
C194 C 0.2651(4) 0.14597(12) 0.60481(16) 0.0409(14) Uani 1 1 d . . . . .
H194 H 0.3137 0.1433 0.6213 0.049 Uiso 1 1 calc R U . . .
C195 C 0.1874(4) 0.14665(14) 0.62154(18) 0.0523(17) Uani 1 1 d . . . . .
H195 H 0.1851 0.1442 0.6494 0.063 Uiso 1 1 calc R U . . .
C196 C 0.1156(4) 0.15059(13) 0.59985(19) 0.0492(16) Uani 1 1 d . . . . .
C197 C 0.1224(4) 0.15510(13) 0.55896(19) 0.0500(16) Uani 1 1 d . . . . .
H197 H 0.0740 0.1587 0.5426 0.060 Uiso 1 1 calc R U . . .
C198 C 0.1993(4) 0.15438(12) 0.54226(18) 0.0421(15) Uani 1 1 d . . . . .
H198 H 0.2025 0.1575 0.5146 0.051 Uiso 1 1 calc R U . . .
C199 C 0.0308(4) 0.15083(17) 0.6178(2) 0.065(2) Uani 1 1 d . . . . .
C200 C -0.0465(11) 0.1509(5) 0.5847(7) 0.112(6) Uani 0.48 1 d . . P C 1
H20A H -0.0468 0.1702 0.5700 0.168 Uiso 0.48 1 calc R U P C 1
H20B H -0.0986 0.1487 0.5980 0.168 Uiso 0.48 1 calc R U P C 1
H20C H -0.0403 0.1338 0.5663 0.168 Uiso 0.48 1 calc R U P C 1
C201 C 0.0148(13) 0.1191(7) 0.6383(7) 0.133(7) Uani 0.48 1 d . . P C 1
H20D H 0.0253 0.1025 0.6198 0.200 Uiso 0.48 1 calc R U P C 1
H20E H -0.0428 0.1182 0.6460 0.200 Uiso 0.48 1 calc R U P C 1
H20F H 0.0518 0.1170 0.6620 0.200 Uiso 0.48 1 calc R U P C 1
C202 C 0.0234(12) 0.1781(5) 0.6461(7) 0.104(8) Uani 0.48 1 d . . P C 1
H20G H 0.0550 0.1738 0.6710 0.156 Uiso 0.48 1 calc R U P C 1
H20H H -0.0348 0.1813 0.6516 0.156 Uiso 0.48 1 calc R U P C 1
H20I H 0.0453 0.1965 0.6339 0.156 Uiso 0.48 1 calc R U P C 1
C400 C -0.0205(10) 0.1252(5) 0.5982(7) 0.112(6) Uani 0.52 1 d . . P C 2
H40A H -0.0119 0.1250 0.5697 0.168 Uiso 0.52 1 calc R U P C 2
H40B H -0.0791 0.1287 0.6026 0.168 Uiso 0.52 1 calc R U P C 2
H40C H -0.0033 0.1055 0.6098 0.168 Uiso 0.52 1 calc R U P C 2
C401 C 0.0429(11) 0.1421(7) 0.6638(6) 0.133(7) Uani 0.52 1 d . . P C 2
H40D H -0.0089 0.1458 0.6769 0.200 Uiso 0.52 1 calc R U P C 2
H40E H 0.0868 0.1548 0.6762 0.200 Uiso 0.52 1 calc R U P C 2
H40F H 0.0582 0.1205 0.6664 0.200 Uiso 0.52 1 calc R U P C 2
C402 C -0.0101(14) 0.1804(5) 0.6067(9) 0.146(11) Uani 0.52 1 d . . P C 2
H40G H 0.0202 0.1904 0.5859 0.218 Uiso 0.52 1 calc R U P C 2
H40H H -0.0101 0.1938 0.6300 0.218 Uiso 0.52 1 calc R U P C 2
H40I H -0.0672 0.1765 0.5971 0.218 Uiso 0.52 1 calc R U P C 2
C203 C 0.5612(3) 0.18635(12) 0.54732(17) 0.0373(14) Uani 1 1 d . . . . .
C204 C 0.6069(4) 0.18659(15) 0.5825(2) 0.0593(18) Uani 1 1 d . . . . .
H204 H 0.5926 0.1729 0.6029 0.071 Uiso 1 1 calc R U . . .
C205 C 0.6744(4) 0.20648(16) 0.5894(2) 0.0640(19) Uani 1 1 d . . . . .
H205 H 0.7032 0.2062 0.6145 0.077 Uiso 1 1 calc R U . . .
C206 C 0.6998(4) 0.22621(14) 0.5609(2) 0.0495(16) Uani 1 1 d . . . . .
C207 C 0.6528(4) 0.22614(15) 0.5251(2) 0.065(2) Uani 1 1 d . . . . .
H207 H 0.6677 0.2398 0.5047 0.078 Uiso 1 1 calc R U . . .
C208 C 0.5843(4) 0.20672(14) 0.5178(2) 0.0530(17) Uani 1 1 d . . . . .
H208 H 0.5539 0.2074 0.4930 0.064 Uiso 1 1 calc R U . . .
C209 C 0.7751(4) 0.24711(16) 0.5662(2) 0.0628(19) Uani 1 1 d . . . . .
C210 C 0.7398(12) 0.2799(4) 0.5660(7) 0.089(6) Uani 0.5 1 d . . P D 1
H21A H 0.7267 0.2863 0.5387 0.133 Uiso 0.5 1 calc R U P D 1
H21B H 0.7809 0.2938 0.5783 0.133 Uiso 0.5 1 calc R U P D 1
H21C H 0.6895 0.2803 0.5810 0.133 Uiso 0.5 1 calc R U P D 1
C211 C 0.8354(13) 0.2386(6) 0.5399(7) 0.095(9) Uani 0.5 1 d . . P D 1
H21D H 0.8502 0.2170 0.5443 0.142 Uiso 0.5 1 calc R U P D 1
H21E H 0.8846 0.2514 0.5445 0.142 Uiso 0.5 1 calc R U P D 1
H21F H 0.8134 0.2413 0.5126 0.142 Uiso 0.5 1 calc R U P D 1
C212 C 0.8133(11) 0.2439(5) 0.6105(6) 0.088(6) Uani 0.5 1 d . . P D 1
H21G H 0.8299 0.2226 0.6154 0.132 Uiso 0.5 1 calc R U P D 1
H21H H 0.7717 0.2498 0.6292 0.132 Uiso 0.5 1 calc R U P D 1
H21I H 0.8616 0.2572 0.6141 0.132 Uiso 0.5 1 calc R U P D 1
C410 C 0.7793(14) 0.2713(5) 0.5311(7) 0.120(8) Uani 0.5 1 d . . P D 2
H41A H 0.7249 0.2808 0.5263 0.181 Uiso 0.5 1 calc R U P D 2
H41B H 0.7953 0.2609 0.5070 0.181 Uiso 0.5 1 calc R U P D 2
H41C H 0.8202 0.2871 0.5383 0.181 Uiso 0.5 1 calc R U P D 2
C411 C 0.8540(15) 0.2268(6) 0.5635(8) 0.105(9) Uani 0.5 1 d . . P D 2
H41D H 0.9034 0.2396 0.5676 0.158 Uiso 0.5 1 calc R U P D 2
H41E H 0.8541 0.2172 0.5373 0.158 Uiso 0.5 1 calc R U P D 2
H41F H 0.8539 0.2109 0.5840 0.158 Uiso 0.5 1 calc R U P D 2
C412 C 0.7736(14) 0.2663(7) 0.6000(8) 0.116(9) Uani 0.5 1 d . . P D 2
H41G H 0.7305 0.2819 0.5958 0.174 Uiso 0.5 1 calc R U P D 2
H41H H 0.8274 0.2764 0.6043 0.174 Uiso 0.5 1 calc R U P D 2
H41I H 0.7618 0.2540 0.6233 0.174 Uiso 0.5 1 calc R U P D 2
C213 C 0.5865(3) 0.14031(12) 0.49079(16) 0.0364(14) Uani 1 1 d . . . . .
C214 C 0.6573(4) 0.13240(13) 0.51312(18) 0.0495(16) Uani 1 1 d . . . . .
H214 H 0.6524 0.1243 0.5390 0.059 Uiso 1 1 calc R U . . .
C215 C 0.7355(4) 0.13601(14) 0.4984(2) 0.0593(18) Uani 1 1 d . . . . .
H215 H 0.7828 0.1311 0.5149 0.071 Uiso 1 1 calc R U . . .
C216 C 0.7460(4) 0.14672(14) 0.45987(18) 0.0486(16) Uani 1 1 d . . . . .
C217 C 0.6746(4) 0.15225(15) 0.43775(19) 0.0585(18) Uani 1 1 d . . . . .
H217 H 0.6789 0.1581 0.4109 0.070 Uiso 1 1 calc R U . . .
C218 C 0.5967(4) 0.14977(14) 0.45228(18) 0.0520(17) Uani 1 1 d . . . . .
H218 H 0.5495 0.1546 0.4356 0.062 Uiso 1 1 calc R U . . .
C219 C 0.8311(4) 0.15188(16) 0.4426(2) 0.0573(18) Uani 1 1 d . . . . .
C220 C 0.8432(4) 0.12832(19) 0.4108(2) 0.086(3) Uani 1 1 d . . . . .
H22A H 0.8427 0.1078 0.4225 0.129 Uiso 1 1 calc R U . . .
H22B H 0.8964 0.1318 0.3989 0.129 Uiso 1 1 calc R U . . .
H22C H 0.7985 0.1300 0.3903 0.129 Uiso 1 1 calc R U . . .
C221 C 0.8992(4) 0.1486(2) 0.4745(2) 0.094(3) Uani 1 1 d . . . . .
H22D H 0.8923 0.1641 0.4950 0.141 Uiso 1 1 calc R U . . .
H22E H 0.9529 0.1513 0.4628 0.141 Uiso 1 1 calc R U . . .
H22F H 0.8965 0.1281 0.4863 0.141 Uiso 1 1 calc R U . . .
C222 C 0.8368(5) 0.18351(18) 0.4255(2) 0.087(3) Uani 1 1 d . . . . .
H22G H 0.7985 0.1853 0.4022 0.131 Uiso 1 1 calc R U . . .
H22H H 0.8934 0.1872 0.4176 0.131 Uiso 1 1 calc R U . . .
H22I H 0.8222 0.1986 0.4454 0.131 Uiso 1 1 calc R U . . .
C223 C 0.4011(3) 0.19476(12) 0.58083(15) 0.0324(13) Uani 1 1 d . . . . .
C224 C 0.4239(3) 0.19796(12) 0.62060(15) 0.0355(13) Uani 1 1 d . . . . .
H224 H 0.4468 0.1810 0.6348 0.043 Uiso 1 1 calc R U . . .
C225 C 0.4138(3) 0.22568(12) 0.64012(15) 0.0342(13) Uani 1 1 d . . . . .
H225 H 0.4298 0.2274 0.6674 0.041 Uiso 1 1 calc R U . . .
C226 C 0.3803(3) 0.25094(12) 0.61960(15) 0.0323(13) Uani 1 1 d . . . . .
C227 C 0.3540(3) 0.24705(12) 0.58074(15) 0.0356(13) Uani 1 1 d . . . . .
H227 H 0.3284 0.2636 0.5667 0.043 Uiso 1 1 calc R U . . .
C228 C 0.3643(3) 0.21921(12) 0.56156(15) 0.0369(14) Uani 1 1 d . . . . .
H228 H 0.3456 0.2171 0.5346 0.044 Uiso 1 1 calc R U . . .
C229 C 0.3775(3) 0.28276(11) 0.63991(15) 0.0341(13) Uani 1 1 d . . . . .
H229 H 0.3581 0.2792 0.6672 0.041 Uiso 1 1 calc R U . . .
C230 C 0.3155(3) 0.30410(12) 0.61934(15) 0.0332(13) Uani 1 1 d . . . . .
C231 C 0.3413(4) 0.32575(12) 0.59531(15) 0.0373(14) Uani 1 1 d . . . . .
C232 C 0.4335(3) 0.33138(12) 0.58840(15) 0.0341(13) Uani 1 1 d . . . . .
H232 H 0.4420 0.3540 0.5884 0.041 Uiso 1 1 calc R U . . .
C233 C 0.4894(3) 0.31860(12) 0.62093(16) 0.0382(14) Uani 1 1 d . . . . .
C234 C 0.4646(4) 0.29576(12) 0.64482(15) 0.0377(14) Uani 1 1 d . . . . .
C235 C 0.2273(3) 0.29925(12) 0.62856(14) 0.0360(14) Uani 1 1 d . . . . .
C236 C 0.1981(4) 0.27014(13) 0.63828(15) 0.0421(15) Uani 1 1 d . . . . .
H236 H 0.2347 0.2532 0.6389 0.051 Uiso 1 1 calc R U . . .
C237 C 0.1162(4) 0.26597(15) 0.64699(18) 0.0535(17) Uani 1 1 d . . . . .
H237 H 0.0974 0.2460 0.6531 0.064 Uiso 1 1 calc R U . . .
C238 C 0.0615(4) 0.28997(15) 0.64706(17) 0.0497(16) Uani 1 1 d . . . . .
H238 H 0.0051 0.2867 0.6524 0.060 Uiso 1 1 calc R U . . .
C239 C 0.0900(4) 0.31879(14) 0.63926(16) 0.0470(16) Uani 1 1 d . . . . .
H239 H 0.0532 0.3357 0.6401 0.056 Uiso 1 1 calc R U . . .
C240 C 0.1715(3) 0.32369(13) 0.63014(15) 0.0405(14) Uani 1 1 d . . . . .
H240 H 0.1898 0.3439 0.6249 0.049 Uiso 1 1 calc R U . . .
C241 C 0.2878(3) 0.34608(13) 0.56975(16) 0.0381(14) Uani 1 1 d . . . . .
C242 C 0.2412(4) 0.33506(14) 0.53797(19) 0.0544(17) Uani 1 1 d . . . . .
H242 H 0.2381 0.3136 0.5337 0.065 Uiso 1 1 calc R U . . .
C243 C 0.1998(5) 0.35387(16) 0.5127(2) 0.073(2) Uani 1 1 d . . . . .
H243 H 0.1680 0.3455 0.4909 0.087 Uiso 1 1 calc R U . . .
C244 C 0.2028(5) 0.38520(17) 0.5177(2) 0.078(2) Uani 1 1 d . . . . .
H244 H 0.1743 0.3984 0.4994 0.094 Uiso 1 1 calc R U . . .
C245 C 0.2477(5) 0.39693(16) 0.5498(2) 0.064(2) Uani 1 1 d . . . . .
H245 H 0.2486 0.4184 0.5542 0.077 Uiso 1 1 calc R U . . .
C246 C 0.2907(4) 0.37796(13) 0.57514(17) 0.0473(16) Uani 1 1 d . . . . .
H246 H 0.3230 0.3863 0.5967 0.057 Uiso 1 1 calc R U . . .
C247 C 0.5709(4) 0.33465(13) 0.6268(2) 0.0497(16) Uani 1 1 d . . . . .
C248 C 0.6210(4) 0.33972(17) 0.5950(2) 0.073(2) Uani 1 1 d . . . . .
H248 H 0.6062 0.3316 0.5696 0.087 Uiso 1 1 calc R U . . .
C249 C 0.6921(6) 0.3567(2) 0.6011(4) 0.105(3) Uani 1 1 d . . . . .
H249 H 0.7265 0.3596 0.5794 0.126 Uiso 1 1 calc R U . . .
C250 C 0.7149(6) 0.3690(2) 0.6353(4) 0.100(3) Uani 1 1 d . . . . .
H250 H 0.7646 0.3806 0.6384 0.120 Uiso 1 1 calc R U . . .
C251 C 0.6652(5) 0.36486(17) 0.6666(3) 0.088(3) Uani 1 1 d . . . . .
H251 H 0.6803 0.3742 0.6913 0.106 Uiso 1 1 calc R U . . .
C252 C 0.5929(4) 0.34735(14) 0.6633(2) 0.0593(18) Uani 1 1 d . . . . .
H252 H 0.5599 0.3443 0.6854 0.071 Uiso 1 1 calc R U . . .
C253 C 0.5192(4) 0.28111(12) 0.67532(16) 0.0375(14) Uani 1 1 d . . . . .
C254 C 0.5858(4) 0.26400(14) 0.66568(19) 0.0534(17) Uani 1 1 d . . . . .
H254 H 0.6013 0.2636 0.6389 0.064 Uiso 1 1 calc R U . . .
C255 C 0.6314(4) 0.24723(17) 0.6939(2) 0.071(2) Uani 1 1 d . . . . .
H255 H 0.6772 0.2353 0.6865 0.085 Uiso 1 1 calc R U . . .
C256 C 0.6099(5) 0.24793(18) 0.7325(2) 0.073(2) Uani 1 1 d . . . . .
H256 H 0.6402 0.2363 0.7520 0.087 Uiso 1 1 calc R U . . .
C257 C 0.5445(5) 0.26548(17) 0.7430(2) 0.067(2) Uani 1 1 d . . . . .
H257 H 0.5306 0.2665 0.7699 0.080 Uiso 1 1 calc R U . . .
C258 C 0.4989(4) 0.28160(14) 0.71473(18) 0.0519(16) Uani 1 1 d . . . . .
H258 H 0.4528 0.2933 0.7223 0.062 Uiso 1 1 calc R U . . .
C259 C 0.4513(3) 0.31984(12) 0.54636(15) 0.0364(14) Uani 1 1 d . . . . .
C260 C 0.4769(3) 0.29042(12) 0.53939(15) 0.0376(14) Uani 1 1 d . . . . .
H260 H 0.4910 0.2774 0.5612 0.045 Uiso 1 1 calc R U . . .
C261 C 0.4823(3) 0.27965(13) 0.50172(16) 0.0420(15) Uani 1 1 d . . . . .
H261 H 0.4991 0.2590 0.4982 0.050 Uiso 1 1 calc R U . . .
C262 C 0.4645(3) 0.29733(12) 0.46848(16) 0.0364(14) Uani 1 1 d . . . . .
C263 C 0.4430(4) 0.32780(13) 0.47504(16) 0.0445(15) Uani 1 1 d . . . . .
H263 H 0.4336 0.3412 0.4532 0.053 Uiso 1 1 calc R U . . .
C264 C 0.4351(4) 0.33864(13) 0.51348(16) 0.0432(15) Uani 1 1 d . . . . .
H264 H 0.4183 0.3592 0.5174 0.052 Uiso 1 1 calc R U . . .
C1L C 0.5013(6) 0.1392(2) 0.0450(3) 0.127(4) Uani 1 1 d D . . . .
H1L1 H 0.5030 0.1476 0.0179 0.153 Uiso 1 1 calc R U . . .
H1L2 H 0.5526 0.1455 0.0599 0.153 Uiso 1 1 calc R U . . .
Cl1 Cl 0.41626(17) 0.15483(7) 0.06801(9) 0.1367(10) Uani 1 1 d D . . . .
Cl2 Cl 0.49915(19) 0.09998(8) 0.04226(9) 0.1408(11) Uani 1 1 d D . . . .
C2L C 0.4456(7) 0.4094(2) 0.4474(3) 0.139(4) Uani 1 1 d . U . . .
H2L1 H 0.4379 0.4075 0.4762 0.167 Uiso 1 1 calc R U . . .
H2L2 H 0.4905 0.3953 0.4407 0.167 Uiso 1 1 calc R U . . .
Cl3 Cl 0.4740(2) 0.44483(7) 0.43778(9) 0.1577(13) Uani 1 1 d . U . . .
Cl4 Cl 0.3525(2) 0.39797(7) 0.42107(11) 0.1623(13) Uani 1 1 d . U . . .
C3L C 0.4963(8) 0.0970(3) 0.5994(4) 0.159(5) Uani 1 1 d D U . . .
H3L1 H 0.4379 0.0987 0.5895 0.191 Uiso 1 1 calc R U . . .
H3L2 H 0.5301 0.1086 0.5809 0.191 Uiso 1 1 calc R U . . .
Cl5 Cl 0.5057(4) 0.11469(12) 0.64540(17) 0.254(2) Uani 1 1 d D U . . .
Cl6 Cl 0.5211(5) 0.06368(13) 0.59731(15) 0.322(3) Uani 1 1 d D U . . .
C4L C 0.1505(8) 0.0178(3) 0.2426(4) 0.142(4) Uani 1 1 d . U . . .
H4L1 H 0.2103 0.0173 0.2378 0.171 Uiso 1 1 calc R U . . .
H4L2 H 0.1440 0.0120 0.2706 0.171 Uiso 1 1 calc R U . . .
Cl7 Cl 0.1055(3) -0.00703(12) 0.21521(14) 0.2239(19) Uani 1 1 d . U . . .
Cl8 Cl 0.1176(3) 0.05392(11) 0.23655(14) 0.2159(19) Uani 1 1 d . U . . .
C5L C 0.6298(6) 0.0725(2) 0.3209(3) 0.102(3) Uani 0.8 1 d D U P E 1
H5L1 H 0.6731 0.0688 0.3018 0.123 Uiso 0.8 1 calc R U P E 1
H5L2 H 0.6153 0.0526 0.3328 0.123 Uiso 0.8 1 calc R U P E 1
Cl9 Cl 0.6667(3) 0.09613(12) 0.35673(15) 0.201(2) Uani 0.8 1 d D U P E 1
Cl10 Cl 0.5495(2) 0.08685(7) 0.29817(8) 0.1154(11) Uani 0.8 1 d D U P E 1
C6L C 0.3467(10) 0.2584(4) 0.2301(5) 0.204(6) Uani 1 1 d . U . . .
H6L1 H 0.3670 0.2394 0.2431 0.245 Uiso 1 1 calc R U . . .
H6L2 H 0.2952 0.2535 0.2144 0.245 Uiso 1 1 calc R U . . .
Cl11 Cl 0.3251(3) 0.28566(9) 0.26650(13) 0.1903(16) Uani 1 1 d . U . . .
Cl12 Cl 0.4186(4) 0.27144(13) 0.19947(14) 0.260(2) Uani 1 1 d . U . . .
C7L C 0.8359(10) 0.0630(5) 0.3206(7) 0.035(6) Uani 0.2 1 d D U P F 2
H7L1 H 0.8318 0.0552 0.2930 0.042 Uiso 0.2 1 calc R U P F 2
H7L2 H 0.8478 0.0449 0.3375 0.042 Uiso 0.2 1 calc R U P F 2
Cl13 Cl 0.9300(10) 0.0847(4) 0.3234(5) 0.175(6) Uani 0.2 1 d D U P F 2
Cl14 Cl 0.7382(6) 0.0730(2) 0.3303(3) 0.072(3) Uani 0.2 1 d D U P F 2
C8L C 0.7820(15) 0.0788(6) 0.5994(7) 0.387(16) Uani 1 1 d D U . . .
H8L1 H 0.7859 0.0947 0.5786 0.464 Uiso 1 1 calc R U . . .
H8L2 H 0.7331 0.0662 0.5916 0.464 Uiso 1 1 calc R U . . .
Cl15 Cl 0.8700(3) 0.05446(15) 0.59458(16) 0.268(3) Uani 1 1 d D U . . .
Cl16 Cl 0.7577(8) 0.0974(3) 0.6406(4) 0.516(7) Uani 1 1 d D U . . .
N1M N 0.4347(8) 0.2458(3) 0.8736(4) 0.194(5) Uani 1 1 d . U . . .
C2M C 0.3984(10) 0.2277(4) 0.8933(5) 0.166(5) Uani 1 1 d . U . . .
C3M C 0.3611(9) 0.2055(4) 0.9150(4) 0.189(6) Uani 1 1 d . U . . .
H3M1 H 0.3177 0.1955 0.8985 0.284 Uiso 1 1 calc R U . . .
H3M2 H 0.3367 0.2149 0.9380 0.284 Uiso 1 1 calc R U . . .
H3M3 H 0.4024 0.1903 0.9240 0.284 Uiso 1 1 calc R U . . .
O1L O 0.5364(8) 0.1445(3) 0.9374(4) 0.267(5) Uiso 1 1 d . . . . .
O2L O 0.5935(11) 0.1029(4) 0.9210(5) 0.345(8) Uiso 1 1 d . . . . .
O3L O 0.0749(8) 0.0135(3) 0.7189(4) 0.262(5) Uiso 1 1 d . . . . .
O4L O 0.8784(10) 0.0611(4) 0.6767(5) 0.313(7) Uiso 1 1 d . . . . .

loop_
_atom_site_aniso_label
_atom_site_aniso_U_11
_atom_site_aniso_U_22
_atom_site_aniso_U_33
_atom_site_aniso_U_23
_atom_site_aniso_U_13
_atom_site_aniso_U_12
C1 0.041(3) 0.040(4) 0.030(3) -0.001(3) 0.012(3) 0.006(3)
C2 0.048(4) 0.035(3) 0.040(3) 0.003(3) 0.016(3) 0.005(3)
C3 0.051(4) 0.031(3) 0.034(3) 0.000(2) 0.016(3) 0.008(3)
C4 0.046(4) 0.039(3) 0.030(3) 0.001(3) 0.014(3) 0.008(3)
C5 0.041(3) 0.035(3) 0.031(3) 0.001(2) 0.013(3) 0.001(3)
C6 0.047(4) 0.039(4) 0.038(3) 0.001(3) 0.014(3) 0.009(3)
C7 0.055(4) 0.029(3) 0.044(3) -0.003(3) 0.014(3) 0.003(3)
C8 0.055(5) 0.074(5) 0.050(4) 0.020(3) 0.012(3) 0.014(4)
C9 0.051(4) 0.085(5) 0.056(4) 0.011(4) 0.024(3) 0.016(4)
C10 0.059(4) 0.034(4) 0.045(4) -0.005(3) 0.024(3) 0.001(3)
C11 0.072(5) 0.064(5) 0.061(4) 0.025(4) 0.027(4) 0.010(4)
C12 0.053(4) 0.069(5) 0.069(5) 0.021(4) 0.025(4) 0.018(4)
C13 0.068(5) 0.038(4) 0.058(4) 0.000(3) 0.031(3) -0.010(3)
C14 0.133(7) 0.045(5) 0.105(6) -0.004(4) 0.066(6) -0.026(5)
C15 0.068(5) 0.082(5) 0.082(5) -0.008(4) 0.045(4) -0.015(4)
C16 0.094(6) 0.064(5) 0.050(4) 0.002(3) 0.039(4) 0.000(4)
C17 0.053(4) 0.029(3) 0.043(4) -0.005(3) 0.021(3) -0.005(3)
C18 0.065(4) 0.038(4) 0.053(4) 0.007(3) 0.011(4) -0.013(3)
C19 0.090(5) 0.051(4) 0.046(4) 0.006(3) 0.001(4) -0.016(4)
C20 0.071(5) 0.034(4) 0.043(4) -0.002(3) 0.011(3) -0.014(3)
C21 0.096(6) 0.032(4) 0.068(5) 0.011(3) 0.012(4) -0.011(4)
C22 0.078(5) 0.049(4) 0.063(4) 0.005(4) 0.001(4) 0.000(4)
C23 0.106(6) 0.048(4) 0.050(4) -0.003(3) 0.020(4) -0.024(4)
C24 0.112(6) 0.070(5) 0.096(5) 0.019(4) 0.006(5) -0.032(4)
C25 0.168(7) 0.103(6) 0.114(6) -0.028(5) 0.039(6) -0.058(6)
C26 0.113(6) 0.093(6) 0.118(6) 0.020(5) -0.011(5) -0.035(5)
C27 0.046(4) 0.046(4) 0.031(3) 0.000(3) 0.012(3) 0.002(3)
C28 0.050(4) 0.045(4) 0.051(4) 0.002(3) 0.015(3) 0.000(3)
C29 0.044(4) 0.046(4) 0.055(4) -0.008(3) 0.009(3) 0.014(3)
C30 0.039(4) 0.064(5) 0.039(3) 0.002(3) 0.007(3) 0.008(3)
C31 0.057(4) 0.050(4) 0.037(3) 0.007(3) 0.012(3) 0.001(3)
C32 0.048(4) 0.045(4) 0.040(3) 0.006(3) 0.016(3) 0.009(3)
C33 0.047(4) 0.070(5) 0.053(4) -0.003(3) 0.013(3) -0.007(4)
C34 0.072(6) 0.110(7) 0.167(9) 0.011(6) 0.078(6) 0.012(5)
C35 0.055(5) 0.115(7) 0.111(7) -0.016(6) 0.028(5) -0.020(5)
C36 0.087(6) 0.146(8) 0.066(5) -0.004(5) 0.036(5) -0.016(6)
C37 0.041(4) 0.047(4) 0.032(3) 0.000(3) 0.013(3) 0.004(3)
C38 0.064(5) 0.037(4) 0.041(3) 0.004(3) 0.012(3) 0.009(4)
C39 0.057(4) 0.048(4) 0.057(4) 0.002(3) 0.004(3) 0.008(4)
C40 0.042(4) 0.057(5) 0.054(4) 0.006(3) 0.012(3) 0.000(3)
C41 0.054(5) 0.052(4) 0.062(4) 0.018(3) 0.003(3) 0.001(4)
C42 0.045(4) 0.041(4) 0.052(4) 0.006(3) 0.003(3) 0.001(3)
C43 0.052(5) 0.066(5) 0.107(6) 0.004(4) 0.011(4) -0.019(4)
C44 0.074(6) 0.114(8) 0.191(10) 0.066(7) -0.075(7) -0.038(6)
C45 0.090(6) 0.069(6) 0.147(8) -0.006(5) 0.005(6) -0.030(5)
C46 0.105(8) 0.112(8) 0.180(10) -0.006(7) 0.074(7) -0.032(6)
C47 0.041(3) 0.030(3) 0.043(3) -0.002(3) 0.015(3) 0.003(3)
C48 0.046(4) 0.052(4) 0.035(3) -0.001(3) 0.013(3) 0.007(3)
C49 0.046(4) 0.037(3) 0.040(3) 0.002(3) 0.010(3) 0.015(3)
C50 0.041(3) 0.028(3) 0.034(3) -0.003(2) 0.012(3) 0.004(3)
C51 0.073(4) 0.031(3) 0.033(3) -0.001(3) 0.012(3) 0.016(3)
C52 0.074(5) 0.037(4) 0.035(3) 0.003(3) 0.012(3) 0.019(3)
C53 0.042(4) 0.026(3) 0.033(3) 0.002(2) 0.012(3) 0.001(3)
C54 0.040(4) 0.034(3) 0.036(3) 0.004(3) 0.011(3) 0.003(3)
C55 0.041(4) 0.028(3) 0.036(3) 0.003(2) 0.011(3) 0.004(3)
C56 0.044(4) 0.028(3) 0.034(3) 0.007(2) 0.016(3) 0.001(3)
C57 0.044(4) 0.027(3) 0.032(3) 0.004(2) 0.014(3) 0.006(3)
C58 0.045(4) 0.027(3) 0.032(3) 0.002(2) 0.013(3) 0.004(3)
C59 0.042(4) 0.035(3) 0.049(4) -0.010(3) 0.009(3) 0.003(3)
C60 0.040(4) 0.068(5) 0.049(4) 0.000(3) 0.013(3) 0.012(3)
C61 0.058(5) 0.091(6) 0.061(5) -0.029(4) 0.011(4) 0.013(4)
C62 0.057(5) 0.062(5) 0.089(6) -0.021(4) 0.006(4) 0.024(4)
C63 0.061(5) 0.054(5) 0.082(5) 0.001(4) -0.007(4) 0.003(4)
C64 0.044(4) 0.038(4) 0.050(4) 0.000(3) 0.004(3) 0.004(3)
C65 0.045(4) 0.022(3) 0.058(4) -0.001(3) 0.009(3) 0.006(3)
C66 0.046(4) 0.044(4) 0.073(5) -0.017(3) -0.003(3) 0.009(3)
C67 0.074(6) 0.058(5) 0.109(7) -0.030(5) -0.030(5) 0.024(5)
C68 0.050(6) 0.048(5) 0.187(11) -0.025(6) -0.021(7) 0.005(4)
C69 0.061(6) 0.054(5) 0.136(8) 0.002(5) 0.011(6) -0.006(4)
C70 0.057(5) 0.039(4) 0.101(6) 0.008(4) 0.013(4) 0.006(4)
C71 0.044(4) 0.032(3) 0.041(3) -0.003(3) 0.009(3) 0.007(3)
C72 0.055(4) 0.038(4) 0.062(4) -0.002(3) 0.011(3) 0.008(3)
C73 0.064(5) 0.055(5) 0.088(5) -0.003(4) -0.003(4) 0.020(4)
C74 0.047(4) 0.077(6) 0.082(5) 0.003(4) 0.015(4) 0.013(4)
C75 0.051(4) 0.066(5) 0.071(5) 0.001(4) 0.019(4) 0.005(4)
C76 0.047(4) 0.046(4) 0.047(4) -0.003(3) 0.014(3) -0.002(3)
C77 0.039(3) 0.040(4) 0.030(3) -0.002(3) 0.011(3) 0.007(3)
C78 0.049(4) 0.047(4) 0.049(4) -0.002(3) 0.017(3) 0.001(3)
C79 0.054(5) 0.078(6) 0.052(4) -0.005(4) 0.006(3) 0.004(4)
C80 0.073(5) 0.062(5) 0.070(5) -0.025(4) 0.016(4) -0.019(4)
C81 0.082(6) 0.045(4) 0.068(5) -0.002(4) 0.005(4) -0.005(4)
C82 0.060(4) 0.033(4) 0.050(4) 0.002(3) 0.009(3) 0.000(3)
C83 0.039(3) 0.023(3) 0.040(3) 0.004(2) 0.015(3) 0.007(3)
C84 0.047(4) 0.029(3) 0.041(3) 0.006(3) 0.016(3) 0.002(3)
C85 0.046(4) 0.028(3) 0.036(3) -0.002(2) 0.018(3) 0.004(3)
C86 0.037(3) 0.027(3) 0.027(3) 0.003(2) 0.008(2) 0.007(2)
C87 0.045(3) 0.027(3) 0.035(3) 0.004(2) 0.016(3) 0.003(3)
C88 0.044(3) 0.025(3) 0.041(3) 0.005(2) 0.016(3) 0.004(3)
C89 0.034(3) 0.025(3) 0.025(3) 0.001(2) 0.007(2) 0.001(2)
C90 0.032(3) 0.028(3) 0.026(3) -0.006(2) 0.011(2) 0.000(2)
C91 0.037(3) 0.030(3) 0.022(3) -0.004(2) 0.004(2) 0.002(3)
C92 0.029(3) 0.020(3) 0.027(3) 0.000(2) 0.001(2) 0.002(2)
C93 0.034(3) 0.025(3) 0.028(3) -0.006(2) 0.008(2) 0.001(2)
C94 0.028(3) 0.030(3) 0.029(3) -0.003(2) 0.006(2) 0.009(2)
C95 0.032(3) 0.028(3) 0.038(3) 0.000(2) 0.009(3) 0.005(3)
C96 0.043(4) 0.043(4) 0.034(3) 0.001(3) 0.010(3) -0.004(3)
C97 0.045(4) 0.057(4) 0.041(3) 0.005(3) 0.013(3) 0.003(3)
C98 0.041(4) 0.039(4) 0.059(4) 0.003(3) 0.015(3) -0.004(3)
C99 0.054(4) 0.063(5) 0.054(4) -0.010(3) 0.008(3) -0.022(4)
C100 0.047(4) 0.062(4) 0.040(3) -0.015(3) 0.013(3) -0.017(3)
C101 0.054(5) 0.049(5) 0.087(5) 0.012(4) 0.029(4) -0.010(4)
C102 0.13(2) 0.14(2) 0.132(18) -0.031(16) 0.055(16) -0.104(18)
C103 0.058(9) 0.081(9) 0.099(10) 0.015(8) 0.035(7) -0.005(7)
C104 0.099(18) 0.064(14) 0.105(18) 0.031(15) 0.035(16) -0.017(12)
C302 0.066(9) 0.102(10) 0.100(9) 0.023(8) 0.016(7) -0.020(8)
C303 0.076(9) 0.090(9) 0.067(8) 0.011(7) 0.025(7) -0.021(7)
C304 0.056(13) 0.061(13) 0.109(18) 0.014(14) 0.023(14) -0.006(9)
C105 0.036(3) 0.038(3) 0.034(3) 0.004(3) 0.007(3) 0.003(3)
C106 0.043(4) 0.055(4) 0.046(4) 0.012(3) 0.009(3) 0.009(3)
C107 0.043(4) 0.068(5) 0.079(5) 0.016(4) 0.018(4) 0.004(4)
C108 0.046(4) 0.068(5) 0.068(5) 0.031(4) 0.006(3) 0.012(4)
C109 0.050(5) 0.088(6) 0.074(5) 0.041(4) 0.004(4) 0.013(4)
C110 0.050(4) 0.077(5) 0.045(4) 0.017(3) 0.009(3) 0.015(4)
C111 0.038(5) 0.118(7) 0.108(7) 0.043(6) 0.001(4) 0.021(5)
C112 0.042(5) 0.087(6) 0.140(8) -0.009(5) -0.017(5) -0.001(4)
C113 0.082(7) 0.085(7) 0.236(13) -0.003(8) 0.007(7) 0.028(6)
C114 0.093(7) 0.213(12) 0.145(10) 0.094(9) 0.000(7) 0.070(8)
C115 0.033(3) 0.025(3) 0.039(3) 0.000(2) 0.001(2) -0.001(3)
C116 0.039(4) 0.035(4) 0.115(6) -0.003(4) 0.020(4) -0.003(3)
C117 0.028(4) 0.053(5) 0.217(10) -0.007(6) 0.031(5) -0.008(4)
C118 0.061(5) 0.037(5) 0.177(9) -0.007(5) 0.004(5) -0.015(4)
C119 0.044(4) 0.033(4) 0.085(5) -0.003(3) -0.007(4) -0.007(3)
C120 0.041(4) 0.037(4) 0.042(3) -0.003(3) -0.004(3) 0.000(3)
C121 0.050(11) 0.064(12) 0.114(19) 0.005(14) 0.046(15) -0.001(8)
C122 0.070(10) 0.037(9) 0.148(17) 0.008(10) 0.012(11) -0.030(8)
C123 0.065(9) 0.075(9) 0.093(10) 0.001(8) -0.005(8) -0.014(7)
C124 0.096(14) 0.066(12) 0.16(2) 0.040(13) 0.025(14) -0.038(10)
C321 0.063(14) 0.078(14) 0.083(15) -0.021(13) 0.033(14) -0.032(10)
C322 0.100(10) 0.082(10) 0.131(10) -0.023(8) 0.003(8) -0.014(8)
C323 0.069(14) 0.092(17) 0.18(3) -0.049(19) -0.047(18) -0.028(12)
C324 0.118(14) 0.111(13) 0.121(14) 0.003(9) 0.017(10) -0.014(9)
C125 0.040(3) 0.029(3) 0.027(3) -0.006(2) 0.009(2) 0.005(3)
C126 0.109(5) 0.130(5) 0.100(4) -0.046(4) -0.019(4) 0.047(4)
C127 0.102(4) 0.115(5) 0.102(4) -0.044(4) -0.031(4) 0.045(4)
C128 0.045(4) 0.035(3) 0.031(3) -0.004(3) -0.002(3) 0.008(3)
C129 0.105(5) 0.125(5) 0.091(4) -0.043(4) -0.023(4) 0.038(4)
C130 0.096(4) 0.105(4) 0.092(4) -0.036(4) -0.028(4) 0.057(4)
C131 0.063(5) 0.047(4) 0.049(4) -0.003(3) -0.012(3) 0.012(3)
C132 0.118(7) 0.067(5) 0.086(6) 0.008(4) -0.028(5) 0.046(5)
C133 0.086(5) 0.078(5) 0.045(4) 0.006(4) -0.024(4) 0.013(4)
C134 0.052(5) 0.113(7) 0.093(6) 0.004(5) -0.008(4) -0.012(5)
C135 0.025(3) 0.028(3) 0.030(3) 0.005(2) 0.004(2) 0.005(2)
C136 0.041(3) 0.030(3) 0.032(3) -0.004(2) 0.011(2) -0.005(3)
C137 0.044(3) 0.029(3) 0.033(3) 0.000(2) 0.015(3) -0.001(3)
C138 0.026(3) 0.036(3) 0.023(3) -0.002(2) 0.002(2) 0.002(2)
C139 0.038(3) 0.030(3) 0.033(3) -0.006(2) 0.007(2) -0.002(3)
C140 0.036(3) 0.034(3) 0.031(3) -0.006(2) 0.009(2) -0.005(3)
C141 0.045(4) 0.019(3) 0.032(3) -0.006(2) 0.012(3) -0.004(3)
C142 0.036(3) 0.020(3) 0.029(3) 0.002(2) 0.006(2) 0.000(2)
C143 0.039(3) 0.028(3) 0.028(3) -0.001(2) 0.010(2) -0.001(3)
C144 0.040(3) 0.027(3) 0.024(3) 0.000(2) 0.010(2) 0.001(3)
C145 0.046(4) 0.026(3) 0.027(3) -0.001(2) 0.007(2) -0.002(3)
C146 0.036(3) 0.026(3) 0.029(3) -0.003(2) 0.002(2) -0.002(2)
C147 0.035(3) 0.033(3) 0.035(3) -0.007(2) 0.006(3) 0.010(3)
C148 0.055(4) 0.050(4) 0.038(4) -0.001(3) 0.005(3) 0.002(3)
C149 0.078(5) 0.071(5) 0.034(4) 0.001(3) -0.007(4) 0.023(4)
C150 0.047(5) 0.094(6) 0.059(5) -0.029(4) -0.012(4) 0.011(4)
C151 0.056(5) 0.090(6) 0.065(5) -0.023(4) -0.001(4) -0.027(4)
C152 0.037(4) 0.049(4) 0.036(3) -0.018(3) 0.001(3) 0.007(3)
C153 0.046(4) 0.065(5) 0.051(4) -0.009(3) 0.010(3) -0.017(3)
C154 0.060(5) 0.074(5) 0.051(4) -0.010(4) -0.002(3) 0.027(4)
C155 0.101(7) 0.120(8) 0.070(6) -0.026(5) -0.017(5) 0.068(6)
C156 0.074(7) 0.173(11) 0.093(8) -0.033(7) -0.013(6) 0.062(7)
C157 0.062(6) 0.156(10) 0.106(8) -0.036(7) 0.036(5) 0.011(6)
C158 0.035(4) 0.097(6) 0.058(4) -0.011(4) 0.010(3) -0.002(4)
C159 0.039(3) 0.048(4) 0.036(3) -0.020(3) 0.005(3) 0.010(3)
C160 0.058(4) 0.038(4) 0.032(3) -0.004(3) 0.001(3) 0.012(3)
C161 0.085(5) 0.063(5) 0.046(4) -0.010(4) -0.005(4) 0.031(4)
C162 0.089(6) 0.096(7) 0.049(5) -0.032(5) -0.023(4) 0.031(5)
C163 0.080(6) 0.068(5) 0.077(6) -0.039(5) -0.018(4) 0.003(4)
C164 0.062(4) 0.037(4) 0.045(4) -0.014(3) -0.003(3) -0.001(3)
C165 0.048(4) 0.053(4) 0.024(3) -0.010(3) 0.005(3) 0.000(3)
C166 0.046(4) 0.037(4) 0.039(3) -0.003(3) 0.011(3) 0.006(3)
C167 0.057(5) 0.062(5) 0.049(4) -0.003(3) 0.004(3) 0.017(4)
C168 0.036(4) 0.098(6) 0.062(5) -0.011(4) -0.001(3) 0.016(4)
C169 0.044(4) 0.080(6) 0.067(5) -0.017(4) -0.005(3) -0.002(4)
C170 0.043(4) 0.063(4) 0.055(4) -0.022(3) 0.011(3) -0.003(4)
C171 0.039(3) 0.032(3) 0.032(3) -0.005(2) 0.007(2) 0.005(3)
C172 0.048(4) 0.027(3) 0.032(3) -0.001(2) 0.006(3) -0.001(3)
C173 0.052(4) 0.030(3) 0.029(3) -0.004(2) 0.017(3) 0.004(3)
C174 0.037(3) 0.031(3) 0.032(3) -0.006(2) 0.011(2) -0.001(3)
C175 0.064(4) 0.024(3) 0.038(3) -0.001(2) 0.016(3) 0.002(3)
C176 0.057(4) 0.034(3) 0.030(3) -0.003(3) 0.013(3) 0.003(3)
C177 0.039(3) 0.022(3) 0.029(3) -0.004(2) 0.007(2) -0.002(3)
C178 0.043(3) 0.025(3) 0.029(3) -0.001(2) 0.010(2) 0.001(3)
C179 0.042(3) 0.022(3) 0.034(3) -0.002(2) 0.012(3) 0.000(3)
C180 0.035(3) 0.027(3) 0.034(3) -0.005(2) 0.008(2) 0.000(3)
C181 0.038(3) 0.027(3) 0.034(3) -0.004(2) 0.009(2) -0.002(3)
C182 0.042(3) 0.028(3) 0.031(3) 0.000(2) 0.009(2) 0.005(3)
C183 0.037(3) 0.024(3) 0.035(3) -0.008(2) 0.011(3) 0.001(3)
C184 0.052(4) 0.038(4) 0.041(4) 0.000(3) 0.009(3) -0.008(3)
C185 0.057(4) 0.048(4) 0.043(4) -0.002(3) 0.005(3) -0.008(3)
C186 0.048(4) 0.033(3) 0.050(4) -0.003(3) 0.012(3) 0.001(3)
C187 0.055(4) 0.033(3) 0.047(4) 0.007(3) 0.010(3) -0.006(3)
C188 0.048(4) 0.034(3) 0.038(3) -0.001(3) 0.009(3) -0.001(3)
C189 0.049(4) 0.044(4) 0.065(4) -0.005(3) 0.004(3) -0.012(3)
C190 0.053(4) 0.072(5) 0.090(5) -0.005(4) 0.020(4) -0.008(4)
C191 0.078(6) 0.087(6) 0.094(6) 0.004(5) -0.018(5) -0.034(5)
C192 0.063(5) 0.057(5) 0.120(7) -0.015(4) 0.023(4) -0.028(4)
C193 0.036(3) 0.019(3) 0.044(3) -0.008(2) 0.014(3) 0.000(2)
C194 0.041(4) 0.044(4) 0.038(3) -0.012(3) 0.011(3) -0.006(3)
C195 0.056(4) 0.060(4) 0.043(4) -0.017(3) 0.020(3) -0.008(3)
C196 0.051(4) 0.042(4) 0.056(4) -0.014(3) 0.026(3) -0.003(3)
C197 0.049(4) 0.036(4) 0.067(4) -0.007(3) 0.013(3) 0.005(3)
C198 0.045(4) 0.030(3) 0.053(4) -0.005(3) 0.016(3) -0.004(3)
C199 0.043(4) 0.073(5) 0.081(5) -0.010(4) 0.027(4) 0.004(4)
C200 0.058(9) 0.086(11) 0.198(17) -0.019(13) 0.069(10) -0.024(9)
C201 0.068(10) 0.25(3) 0.092(14) 0.006(12) 0.057(10) -0.005(12)
C202 0.078(14) 0.115(18) 0.126(16) -0.069(16) 0.073(14) -0.007(12)
C400 0.058(9) 0.086(11) 0.198(17) -0.019(13) 0.069(10) -0.024(9)
C401 0.068(10) 0.25(3) 0.092(14) 0.006(12) 0.057(10) -0.005(12)
C402 0.103(17) 0.107(17) 0.24(3) 0.046(19) 0.12(2) 0.065(14)
C203 0.037(3) 0.034(3) 0.042(3) -0.012(3) 0.012(3) 0.001(3)
C204 0.051(4) 0.059(5) 0.068(5) -0.007(4) 0.019(4) -0.021(4)
C205 0.059(5) 0.073(5) 0.060(4) -0.017(4) 0.004(4) -0.003(4)
C206 0.042(4) 0.045(4) 0.062(4) -0.017(3) 0.011(3) -0.003(3)
C207 0.063(5) 0.041(4) 0.095(6) -0.001(4) 0.025(4) -0.004(4)
C208 0.049(4) 0.040(4) 0.071(4) 0.001(3) 0.009(3) -0.005(3)
C209 0.049(4) 0.051(5) 0.089(6) -0.018(4) 0.011(4) -0.016(4)
C210 0.109(16) 0.062(12) 0.097(14) -0.009(11) 0.019(13) -0.055(11)
C211 0.045(13) 0.14(3) 0.104(18) -0.028(15) 0.026(12) -0.049(15)
C212 0.049(11) 0.100(16) 0.115(16) -0.045(14) 0.010(11) -0.030(10)
C410 0.107(16) 0.095(16) 0.16(2) 0.059(15) -0.039(15) -0.077(14)
C411 0.058(13) 0.103(18) 0.16(3) 0.009(17) 0.005(16) -0.008(12)
C412 0.081(18) 0.13(2) 0.14(2) -0.06(2) 0.012(15) -0.071(15)
C213 0.039(4) 0.033(3) 0.039(3) -0.008(3) 0.013(3) 0.000(3)
C214 0.046(4) 0.050(4) 0.054(4) 0.007(3) 0.016(3) 0.009(3)
C215 0.050(4) 0.051(4) 0.077(5) 0.006(4) 0.006(4) 0.008(3)
C216 0.049(4) 0.051(4) 0.047(4) -0.010(3) 0.015(3) 0.005(3)
C217 0.055(5) 0.070(5) 0.051(4) 0.003(3) 0.017(4) 0.000(4)
C218 0.040(4) 0.067(5) 0.049(4) 0.008(3) 0.005(3) 0.000(3)
C219 0.037(4) 0.073(5) 0.064(4) -0.013(4) 0.021(3) 0.000(3)
C220 0.057(5) 0.118(7) 0.085(5) -0.035(5) 0.035(4) -0.003(5)
C221 0.048(5) 0.130(8) 0.105(7) -0.023(6) 0.022(5) -0.014(5)
C222 0.067(5) 0.089(6) 0.108(6) 0.008(5) 0.033(5) -0.029(5)
C223 0.030(3) 0.031(3) 0.038(3) -0.005(3) 0.010(2) -0.001(3)
C224 0.047(4) 0.025(3) 0.035(3) 0.004(2) 0.009(3) 0.002(3)
C225 0.045(3) 0.028(3) 0.031(3) -0.005(2) 0.010(3) -0.003(3)
C226 0.038(3) 0.029(3) 0.031(3) -0.002(2) 0.014(2) 0.003(3)
C227 0.044(3) 0.028(3) 0.035(3) -0.005(2) 0.006(3) 0.005(3)
C228 0.045(4) 0.038(3) 0.028(3) -0.008(3) 0.003(3) -0.004(3)
C229 0.044(4) 0.026(3) 0.033(3) -0.008(2) 0.015(3) -0.004(3)
C230 0.040(3) 0.025(3) 0.036(3) -0.007(2) 0.014(3) 0.002(3)
C231 0.053(4) 0.026(3) 0.034(3) -0.006(2) 0.014(3) 0.007(3)
C232 0.043(3) 0.020(3) 0.040(3) -0.003(2) 0.016(3) 0.001(3)
C233 0.043(4) 0.033(3) 0.040(3) -0.011(3) 0.016(3) 0.000(3)
C234 0.049(4) 0.032(3) 0.033(3) -0.007(3) 0.015(3) -0.002(3)
C235 0.045(4) 0.033(3) 0.030(3) -0.011(2) 0.011(3) 0.002(3)
C236 0.046(4) 0.034(4) 0.048(3) -0.006(3) 0.018(3) 0.001(3)
C237 0.058(4) 0.040(4) 0.065(4) -0.006(3) 0.024(3) -0.009(3)
C238 0.047(4) 0.052(4) 0.051(4) -0.002(3) 0.015(3) -0.009(3)
C239 0.048(4) 0.051(4) 0.043(3) -0.001(3) 0.010(3) 0.009(3)
C240 0.044(4) 0.035(3) 0.044(3) -0.003(3) 0.013(3) -0.002(3)
C241 0.045(4) 0.037(4) 0.034(3) -0.005(3) 0.019(3) 0.001(3)
C242 0.076(5) 0.033(4) 0.054(4) -0.004(3) 0.001(4) 0.008(3)
C243 0.113(6) 0.050(5) 0.054(4) 0.001(4) -0.014(4) 0.017(4)
C244 0.113(7) 0.054(5) 0.067(5) 0.012(4) -0.007(5) 0.033(5)
C245 0.097(6) 0.046(4) 0.050(4) -0.002(3) 0.007(4) 0.023(4)
C246 0.063(4) 0.035(4) 0.045(4) 0.003(3) 0.019(3) 0.007(3)
C247 0.041(4) 0.030(4) 0.078(5) 0.000(3) 0.002(3) -0.004(3)
C248 0.054(5) 0.088(6) 0.076(5) 0.031(4) 0.012(4) -0.020(4)
C249 0.062(6) 0.125(9) 0.128(9) 0.075(7) 0.011(6) -0.023(6)
C250 0.059(6) 0.071(6) 0.169(11) 0.057(7) -0.013(7) -0.021(5)
C251 0.074(6) 0.049(5) 0.137(8) -0.011(5) -0.028(6) -0.003(5)
C252 0.057(5) 0.042(4) 0.079(5) -0.018(4) -0.004(4) -0.004(4)
C253 0.045(4) 0.029(3) 0.039(3) -0.004(3) 0.005(3) -0.008(3)
C254 0.053(4) 0.052(4) 0.056(4) 0.004(3) 0.018(3) -0.001(3)
C255 0.060(5) 0.074(5) 0.080(6) 0.010(4) 0.005(4) 0.016(4)
C256 0.063(5) 0.084(6) 0.070(5) 0.019(4) -0.015(4) -0.006(5)
C257 0.077(5) 0.078(5) 0.045(4) 0.002(4) 0.001(4) -0.011(5)
C258 0.060(4) 0.052(4) 0.044(4) 0.000(3) 0.006(3) -0.007(3)
C259 0.040(3) 0.033(3) 0.037(3) -0.001(3) 0.016(3) -0.005(3)
C260 0.051(4) 0.029(3) 0.034(3) 0.003(2) 0.014(3) 0.002(3)
C261 0.053(4) 0.033(3) 0.041(3) -0.002(3) 0.021(3) 0.008(3)
C262 0.043(3) 0.027(3) 0.041(3) -0.005(3) 0.018(3) 0.004(3)
C263 0.060(4) 0.035(4) 0.040(3) 0.004(3) 0.020(3) 0.007(3)
C264 0.060(4) 0.027(3) 0.043(3) 0.000(3) 0.017(3) 0.002(3)
C1L 0.120(8) 0.128(9) 0.136(9) -0.024(7) 0.022(7) 0.014(7)
Cl1 0.108(2) 0.165(3) 0.137(2) -0.035(2) 0.0076(17) 0.0182(19)
Cl2 0.142(3) 0.152(3) 0.130(2) -0.0144(19) 0.0156(19) 0.022(2)
C2L 0.160(6) 0.122(5) 0.135(5) 0.001(4) -0.002(4) -0.014(4)
Cl3 0.235(4) 0.103(2) 0.142(2) -0.0056(17) 0.082(2) -0.026(2)
Cl4 0.155(3) 0.132(2) 0.203(3) 0.025(2) 0.052(3) 0.009(2)
C3L 0.171(6) 0.161(6) 0.147(6) -0.006(5) 0.016(4) 0.033(5)
Cl5 0.286(5) 0.210(4) 0.272(5) 0.110(4) 0.061(4) 0.046(4)
Cl6 0.555(8) 0.208(4) 0.184(4) 0.040(3) -0.173(5) -0.046(5)
C4L 0.148(6) 0.129(5) 0.151(6) -0.012(4) 0.016(4) -0.007(4)
Cl7 0.215(4) 0.239(4) 0.211(4) -0.024(3) -0.050(3) 0.047(3)
Cl8 0.180(4) 0.237(4) 0.227(4) 0.057(3) -0.025(3) 0.057(3)
C5L 0.109(5) 0.101(5) 0.098(5) -0.004(4) 0.019(4) 0.004(4)
Cl9 0.221(5) 0.199(4) 0.175(4) 0.091(3) -0.056(3) -0.094(4)
Cl10 0.173(3) 0.107(2) 0.0680(17) 0.0296(16) 0.0187(18) 0.007(2)
C6L 0.200(7) 0.206(7) 0.206(7) -0.019(5) 0.010(5) 0.001(5)
Cl11 0.183(3) 0.153(3) 0.240(4) -0.007(3) 0.066(3) 0.030(3)
Cl12 0.318(6) 0.274(5) 0.192(4) 0.060(4) 0.063(4) 0.097(4)
C7L 0.043(8) 0.035(7) 0.028(7) 0.013(5) -0.001(5) 0.015(5)
Cl13 0.207(10) 0.178(10) 0.139(9) -0.015(8) 0.002(8) 0.036(8)
Cl14 0.100(6) 0.053(5) 0.061(5) 0.015(4) 0.005(5) -0.025(5)
C8L 0.386(17) 0.385(17) 0.388(17) -0.012(5) 0.017(5) 0.002(5)
Cl15 0.208(4) 0.340(6) 0.255(5) -0.101(4) 0.009(4) -0.079(4)
Cl16 0.475(10) 0.560(10) 0.517(10) 0.028(8) 0.067(8) -0.095(8)
N1M 0.186(8) 0.204(8) 0.191(8) 0.005(7) -0.016(7) 0.018(7)
C2M 0.164(7) 0.167(7) 0.167(7) 0.005(5) 0.001(5) -0.004(5)
C3M 0.177(9) 0.209(9) 0.182(9) 0.023(8) 0.010(7) -0.011(8)

loop_
_atom_type_symbol
_atom_type_description
_atom_type_scat_dispersion_real
_atom_type_scat_dispersion_imag
_atom_type_scat_source
C C 0.0033 0.0016 'International Tables Vol C Tables 4.2.6.8 and 6.1.1.4'
H H 0.0000 0.0000 'International Tables Vol C Tables 4.2.6.8 and 6.1.1.4'
Cl Cl 0.1484 0.1585 'International Tables Vol C Tables 4.2.6.8 and 6.1.1.4'
N N 0.0061 0.0033 'International Tables Vol C Tables 4.2.6.8 and 6.1.1.4'
O O 0.0106 0.0060 'International Tables Vol C Tables 4.2.6.8 and 6.1.1.4'

loop_
_geom_angle_atom_site_label_1
_geom_angle_atom_site_label_2
_geom_angle_atom_site_label_3
_geom_angle
C2 C1 C6 119.6(5)
C2 C1 C47 119.8(5)
C6 C1 C47 120.4(5)
C1 C2 C3 120.8(5)
C1 C2 C7 119.8(5)
C3 C2 C7 119.3(5)
C2 C3 C4 118.4(5)
C2 C3 C17 121.5(5)
C4 C3 C17 120.0(5)
C5 C4 C3 120.4(5)
C5 C4 C262 119.1(4)
C3 C4 C262 120.3(5)
C4 C5 C6 120.5(5)
C4 C5 C27 119.9(5)
C6 C5 C27 119.5(5)
C5 C6 C1 119.4(5)
C5 C6 C37 118.1(5)
C1 C6 C37 122.2(5)
C8 C7 C12 116.6(5)
C8 C7 C2 125.6(5)
C12 C7 C2 117.6(5)
C7 C8 C9 121.3(6)
C7 C8 H8 119.3
C9 C8 H8 119.3
C10 C9 C8 122.4(6)
C10 C9 H9 118.8
C8 C9 H9 118.8
C9 C10 C11 116.1(5)
C9 C10 C13 123.2(6)
C11 C10 C13 120.6(6)
C12 C11 C10 122.2(6)
C12 C11 H11 118.9
C10 C11 H11 118.9
C11 C12 C7 121.1(6)
C11 C12 H12 119.4
C7 C12 H12 119.4
C15 C13 C16 108.6(5)
C15 C13 C10 113.4(5)
C16 C13 C10 109.5(5)
C15 C13 C14 109.1(6)
C16 C13 C14 108.5(6)
C10 C13 C14 107.7(5)
C13 C14 H14A 109.5
C13 C14 H14B 109.5
H14A C14 H14B 109.5
C13 C14 H14C 109.5
H14A C14 H14C 109.5
H14B C14 H14C 109.5
C13 C15 H15A 109.5
C13 C15 H15B 109.5
H15A C15 H15B 109.5
C13 C15 H15C 109.5
H15A C15 H15C 109.5
H15B C15 H15C 109.5
C13 C16 H16A 109.5
C13 C16 H16B 109.5
H16A C16 H16B 109.5
C13 C16 H16C 109.5
H16A C16 H16C 109.5
H16B C16 H16C 109.5
C18 C17 C22 118.8(6)
C18 C17 C3 121.2(5)
C22 C17 C3 120.0(6)
C17 C18 C19 122.5(6)
C17 C18 H18 118.8
C19 C18 H18 118.8
C20 C19 C18 119.7(6)
C20 C19 H19 120.2
C18 C19 H19 120.2
C21 C20 C19 117.7(6)
C21 C20 C23 122.0(6)
C19 C20 C23 120.3(6)
C20 C21 C22 121.5(6)
C20 C21 H21 119.3
C22 C21 H21 119.3
C17 C22 C21 119.7(7)
C17 C22 H22 120.1
C21 C22 H22 120.1
C24 C23 C25 111.5(7)
C24 C23 C20 112.3(6)
C25 C23 C20 108.3(6)
C24 C23 C26 106.5(6)
C25 C23 C26 109.6(7)
C20 C23 C26 108.7(6)
C23 C24 H24A 109.5
C23 C24 H24B 109.5
H24A C24 H24B 109.5
C23 C24 H24C 109.5
H24A C24 H24C 109.5
H24B C24 H24C 109.5
C23 C25 H25A 109.5
C23 C25 H25B 109.5
H25A C25 H25B 109.5
C23 C25 H25C 109.5
H25A C25 H25C 109.5
H25B C25 H25C 109.5
C23 C26 H26A 109.5
C23 C26 H26B 109.5
H26A C26 H26B 109.5
C23 C26 H26C 109.5
H26A C26 H26C 109.5
H26B C26 H26C 109.5
C32 C27 C28 116.5(5)
C32 C27 C5 123.3(5)
C28 C27 C5 120.1(5)
C29 C28 C27 122.4(6)
C29 C28 H28 118.8
C27 C28 H28 118.8
C28 C29 C30 121.0(6)
C28 C29 H29 119.5
C30 C29 H29 119.5
C31 C30 C29 116.5(5)
C31 C30 C33 120.5(6)
C29 C30 C33 123.0(6)
C30 C31 C32 122.1(6)
C30 C31 H31 118.9
C32 C31 H31 118.9
C27 C32 C31 121.4(5)
C27 C32 H32 119.3
C31 C32 H32 119.3
C36 C33 C30 109.1(6)
C36 C33 C34 105.5(6)
C30 C33 C34 112.0(6)
C36 C33 C35 108.4(6)
C30 C33 C35 110.4(5)
C34 C33 C35 111.4(6)
C33 C34 H34A 109.5
C33 C34 H34B 109.5
H34A C34 H34B 109.5
C33 C34 H34C 109.5
H34A C34 H34C 109.5
H34B C34 H34C 109.5
C33 C35 H35A 109.5
C33 C35 H35B 109.5
H35A C35 H35B 109.5
C33 C35 H35C 109.5
H35A C35 H35C 109.5
H35B C35 H35C 109.5
C33 C36 H36A 109.5
C33 C36 H36B 109.5
H36A C36 H36B 109.5
C33 C36 H36C 109.5
H36A C36 H36C 109.5
H36B C36 H36C 109.5
C42 C37 C38 117.6(6)
C42 C37 C6 122.8(6)
C38 C37 C6 119.1(5)
C37 C38 C39 121.9(6)
C37 C38 H38 119.1
C39 C38 H38 119.1
C40 C39 C38 120.3(6)
C40 C39 H39 119.9
C38 C39 H39 119.9
C41 C40 C39 117.1(6)
C41 C40 C43 123.1(6)
C39 C40 C43 119.8(6)
C40 C41 C42 122.1(6)
C40 C41 H41 118.9
C42 C41 H41 118.9
C37 C42 C41 120.9(6)
C37 C42 H42 119.5
C41 C42 H42 119.5
C44 C43 C46 110.6(8)
C44 C43 C45 107.4(7)
C46 C43 C45 108.8(7)
C44 C43 C40 112.2(6)
C46 C43 C40 107.6(7)
C45 C43 C40 110.1(6)
C43 C44 H44A 109.5
C43 C44 H44B 109.5
H44A C44 H44B 109.5
C43 C44 H44C 109.5
H44A C44 H44C 109.5
H44B C44 H44C 109.5
C43 C45 H45A 109.5
C43 C45 H45B 109.5
H45A C45 H45B 109.5
C43 C45 H45C 109.5
H45A C45 H45C 109.5
H45B C45 H45C 109.5
C43 C46 H46A 109.5
C43 C46 H46B 109.5
H46A C46 H46B 109.5
C43 C46 H46C 109.5
H46A C46 H46C 109.5
H46B C46 H46C 109.5
C48 C47 C52 116.6(5)
C48 C47 C1 118.7(5)
C52 C47 C1 124.7(5)
C47 C48 C49 121.3(5)
C47 C48 H48 119.4
C49 C48 H48 119.4
C50 C49 C48 120.7(5)
C50 C49 H49 119.6
C48 C49 H49 119.6
C51 C50 C49 118.3(5)
C51 C50 C53 123.1(5)
C49 C50 C53 118.5(5)
C50 C51 C52 121.2(5)
C50 C51 H51 119.4
C52 C51 H51 119.4
C51 C52 C47 121.9(5)
C51 C52 H52 119.0
C47 C52 H52 119.0
C54 C53 C58 120.4(5)
C54 C53 C50 120.6(5)
C58 C53 C50 118.8(5)
C53 C54 C55 120.3(5)
C53 C54 C59 119.1(5)
C55 C54 C59 120.5(5)
C56 C55 C54 119.3(5)
C56 C55 C65 120.3(5)
C54 C55 C65 120.3(5)
C55 C56 C57 121.2(5)
C55 C56 C83 119.6(5)
C57 C56 C83 119.1(5)
C56 C57 C58 118.9(5)
C56 C57 C71 121.7(5)
C58 C57 C71 119.4(5)
C53 C58 C57 119.6(5)
C53 C58 C77 119.4(5)
C57 C58 C77 121.0(5)
C64 C59 C60 118.5(5)
C64 C59 C54 120.2(5)
C60 C59 C54 121.0(5)
C61 C60 C59 120.2(6)
C61 C60 H60 119.9
C59 C60 H60 119.9
C62 C61 C60 121.4(6)
C62 C61 H61 119.3
C60 C61 H61 119.3
C61 C62 C63 118.5(6)
C61 C62 H62 120.8
C63 C62 H62 120.8
C64 C63 C62 119.7(7)
C64 C63 H63 120.2
C62 C63 H63 120.2
C59 C64 C63 121.8(6)
C59 C64 H64 119.1
C63 C64 H64 119.1
C70 C65 C66 118.2(6)
C70 C65 C55 121.4(6)
C66 C65 C55 120.3(5)
C67 C66 C65 119.0(7)
C67 C66 H66 120.5
C65 C66 H66 120.5
C68 C67 C66 121.0(8)
C68 C67 H67 119.5
C66 C67 H67 119.5
C69 C68 C67 120.8(8)
C69 C68 H68 119.6
C67 C68 H68 119.6
C68 C69 C70 118.8(8)
C68 C69 H69 120.6
C70 C69 H69 120.6
C65 C70 C69 122.0(8)
C65 C70 H70 119.0
C69 C70 H70 119.0
C72 C71 C76 118.0(5)
C72 C71 C57 121.8(5)
C76 C71 C57 120.3(5)
C71 C72 C73 120.0(6)
C71 C72 H72 120.0
C73 C72 H72 120.0
C74 C73 C72 120.6(6)
C74 C73 H73 119.7
C72 C73 H73 119.7
C75 C74 C73 118.9(6)
C75 C74 H74 120.5
C73 C74 H74 120.5
C74 C75 C76 120.9(6)
C74 C75 H75 119.5
C76 C75 H75 119.5
C75 C76 C71 121.5(6)
C75 C76 H76 119.3
C71 C76 H76 119.3
C82 C77 C78 118.9(6)
C82 C77 C58 120.3(5)
C78 C77 C58 120.8(5)
C77 C78 C79 120.0(6)
C77 C78 H78 120.0
C79 C78 H78 120.0
C80 C79 C78 119.9(7)
C80 C79 H79 120.0
C78 C79 H79 120.0
C79 C80 C81 119.7(7)
C79 C80 H80 120.1
C81 C80 H80 120.1
C82 C81 C80 120.9(7)
C82 C81 H81 119.5
C80 C81 H81 119.5
C81 C82 C77 120.5(6)
C81 C82 H82 119.7
C77 C82 H82 119.7
C88 C83 C84 118.0(5)
C88 C83 C56 119.1(4)
C84 C83 C56 122.9(4)
C85 C84 C83 121.0(5)
C85 C84 H84 119.5
C83 C84 H84 119.5
C84 C85 C86 122.1(4)
C84 C85 H85 118.9
C86 C85 H85 118.9
C87 C86 C85 116.4(4)
C87 C86 C89 122.1(4)
C85 C86 C89 121.5(4)
C86 C87 C88 121.6(5)
C86 C87 H87 119.2
C88 C87 H87 119.2
C83 C88 C87 120.8(4)
C83 C88 H88 119.6
C87 C88 H88 119.6
C94 C89 C90 113.5(4)
C94 C89 C86 113.4(4)
C90 C89 C86 111.9(4)
C94 C89 H89 105.7
C90 C89 H89 105.7
C86 C89 H89 105.7
C91 C90 C95 125.2(5)
C91 C90 C89 122.2(4)
C95 C90 C89 112.7(4)
C90 C91 C105 124.6(5)
C90 C91 C92 120.0(5)
C105 C91 C92 115.3(4)
C135 C92 C93 109.0(4)
C135 C92 C91 114.2(4)
C93 C92 C91 112.5(4)
C135 C92 H92 106.9
C93 C92 H92 106.9
C91 C92 H92 106.9
C94 C93 C115 122.9(5)
C94 C93 C92 121.2(4)
C115 C93 C92 115.9(4)
C93 C94 C125 123.8(5)
C93 C94 C89 120.8(5)
C125 C94 C89 115.4(4)
C100 C95 C96 117.4(5)
C100 C95 C90 122.3(5)
C96 C95 C90 120.3(5)
C95 C96 C97 120.3(5)
C95 C96 H96 119.8
C97 C96 H96 119.8
C98 C97 C96 122.6(5)
C98 C97 H97 118.7
C96 C97 H97 118.7
C97 C98 C99 115.5(5)
C97 C98 C101 121.6(6)
C99 C98 C101 122.9(6)
C100 C99 C98 122.1(6)
C100 C99 H99 118.9
C98 C99 H99 118.9
C99 C100 C95 122.1(5)
C99 C100 H100 119.0
C95 C100 H100 119.0
C304 C101 C302 111.7(13)
C103 C101 C98 111.8(9)
C304 C101 C98 110.0(10)
C302 C101 C98 110.9(8)
C103 C101 C102 112.1(14)
C98 C101 C102 111.4(8)
C304 C101 C303 110.9(12)
C302 C101 C303 104.1(12)
C98 C101 C303 109.1(8)
C103 C101 C104 110.1(12)
C98 C101 C104 105.3(10)
C102 C101 C104 105.7(14)
C101 C102 H10A 109.5
C101 C102 H10B 109.5
H10A C102 H10B 109.5
C101 C102 H10C 109.5
H10A C102 H10C 109.5
H10B C102 H10C 109.5
C101 C103 H10D 109.5
C101 C103 H10E 109.5
H10D C103 H10E 109.5
C101 C103 H10F 109.5
H10D C103 H10F 109.5
H10E C103 H10F 109.5
C101 C104 H10G 109.5
C101 C104 H10H 109.5
H10G C104 H10H 109.5
C101 C104 H10I 109.5
H10G C104 H10I 109.5
H10H C104 H10I 109.5
C101 C302 H30A 109.5
C101 C302 H30B 109.5
H30A C302 H30B 109.5
C101 C302 H30C 109.5
H30A C302 H30C 109.5
H30B C302 H30C 109.5
C101 C303 H30D 109.5
C101 C303 H30E 109.5
H30D C303 H30E 109.5
C101 C303 H30F 109.5
H30D C303 H30F 109.5
H30E C303 H30F 109.5
C101 C304 H30G 109.5
C101 C304 H30H 109.5
H30G C304 H30H 109.5
C101 C304 H30I 109.5
H30G C304 H30I 109.5
H30H C304 H30I 109.5
C110 C105 C106 114.8(5)
C110 C105 C91 122.0(5)
C106 C105 C91 122.8(5)
C107 C106 C105 121.8(6)
C107 C106 H106 119.1
C105 C106 H106 119.1
C106 C107 C108 122.8(6)
C106 C107 H107 118.6
C108 C107 H107 118.6
C109 C108 C107 115.0(6)
C109 C108 C111 124.6(6)
C107 C108 C111 120.4(6)
C108 C109 C110 123.1(6)
C108 C109 H109 118.4
C110 C109 H109 118.4
C109 C110 C105 122.4(6)
C109 C110 H110 118.8
C105 C110 H110 118.8
C114 C111 C112 118.1(8)
C114 C111 C108 113.7(7)
C112 C111 C108 111.3(7)
C114 C111 C113 98.7(9)
C112 C111 C113 106.6(7)
C108 C111 C113 106.7(7)
C111 C112 H11A 109.5
C111 C112 H11B 109.5
H11A C112 H11B 109.5
C111 C112 H11C 109.5
H11A C112 H11C 109.5
H11B C112 H11C 109.5
C111 C113 H11D 109.5
C111 C113 H11E 109.5
H11D C113 H11E 109.5
C111 C113 H11F 109.5
H11D C113 H11F 109.5
H11E C113 H11F 109.5
C111 C114 H11G 109.5
C111 C114 H11H 109.5
H11G C114 H11H 109.5
C111 C114 H11I 109.5
H11G C114 H11I 109.5
H11H C114 H11I 109.5
C116 C115 C120 116.8(5)
C116 C115 C93 122.9(5)
C120 C115 C93 120.2(5)
C115 C116 C117 120.4(6)
C115 C116 H116 119.8
C117 C116 H116 119.8
C118 C117 C116 121.6(6)
C118 C117 H117 119.2
C116 C117 H117 119.2
C119 C118 C117 117.4(6)
C119 C118 C321 115.4(10)
C117 C118 C321 123.1(11)
C119 C118 C121 125.9(9)
C117 C118 C121 115.7(10)
C120 C119 C118 121.0(6)
C120 C119 H119 119.5
C118 C119 H119 119.5
C119 C120 C115 122.8(6)
C119 C120 H120 118.6
C115 C120 H120 118.6
C123 C121 C122 117(2)
C123 C121 C118 106.1(17)
C122 C121 C118 113.1(13)
C123 C121 C124 105.0(17)
C122 C121 C124 101.8(17)
C118 C121 C124 114.1(16)
C121 C122 H12A 109.5
C121 C122 H12B 109.5
H12A C122 H12B 109.5
C121 C122 H12C 109.5
H12A C122 H12C 109.5
H12B C122 H12C 109.5
C121 C123 H12D 109.5
C121 C123 H12E 109.5
H12D C123 H12E 109.5
C121 C123 H12F 109.5
H12D C123 H12F 109.5
H12E C123 H12F 109.5
C121 C124 H12G 109.5
C121 C124 H12H 109.5
H12G C124 H12H 109.5
C121 C124 H12I 109.5
H12G C124 H12I 109.5
H12H C124 H12I 109.5
C322 C321 C324 113(2)
C322 C321 C323 111.7(19)
C324 C321 C323 102(2)
C322 C321 C118 116.6(18)
C324 C321 C118 90.5(18)
C323 C321 C118 119.2(18)
C321 C322 H32A 109.5
C321 C322 H32B 109.5
H32A C322 H32B 109.5
C321 C322 H32C 109.5
H32A C322 H32C 109.5
H32B C322 H32C 109.5
C321 C323 H32D 109.5
C321 C323 H32E 109.5
H32D C323 H32E 109.5
C321 C323 H32F 109.5
H32D C323 H32F 109.5
H32E C323 H32F 109.5
C321 C324 H32G 109.5
C321 C324 H32H 109.5
H32G C324 H32H 109.5
C321 C324 H32I 109.5
H32G C324 H32I 109.5
H32H C324 H32I 109.5
C130 C125 C126 111.6(7)
C130 C125 C94 123.3(5)
C126 C125 C94 124.9(6)
C125 C126 C127 124.5(8)
C125 C126 H126 117.7
C127 C126 H126 117.7
C128 C127 C126 123.5(8)
C128 C127 H127 118.3
C126 C127 H127 118.3
C127 C128 C129 111.8(7)
C127 C128 C131 122.8(6)
C129 C128 C131 125.2(6)
C128 C129 C130 124.8(8)
C128 C129 H129 117.6
C130 C129 H129 117.6
C125 C130 C129 123.1(7)
C125 C130 H130 118.5
C129 C130 H130 118.5
C133 C131 C132 110.3(6)
C133 C131 C128 111.9(5)
C132 C131 C128 110.3(5)
C133 C131 C134 107.9(6)
C132 C131 C134 107.3(6)
C128 C131 C134 109.0(5)
C131 C132 H13A 109.5
C131 C132 H13B 109.5
H13A C132 H13B 109.5
C131 C132 H13C 109.5
H13A C132 H13C 109.5
H13B C132 H13C 109.5
C131 C133 H13D 109.5
C131 C133 H13E 109.5
H13D C133 H13E 109.5
C131 C133 H13F 109.5
H13D C133 H13F 109.5
H13E C133 H13F 109.5
C131 C134 H13G 109.5
C131 C134 H13H 109.5
H13G C134 H13H 109.5
C131 C134 H13I 109.5
H13G C134 H13I 109.5
H13H C134 H13I 109.5
C136 C135 C140 117.1(4)
C136 C135 C92 120.7(4)
C140 C135 C92 122.0(4)
C137 C136 C135 121.1(5)
C137 C136 H136 119.4
C135 C136 H136 119.4
C136 C137 C138 121.1(5)
C136 C137 H137 119.4
C138 C137 H137 119.4
C139 C138 C137 118.3(4)
C139 C138 C141 119.6(4)
C137 C138 C141 121.9(4)
C138 C139 C140 121.3(5)
C138 C139 H139 119.3
C140 C139 H139 119.3
C139 C140 C135 120.8(5)
C139 C140 H140 119.6
C135 C140 H140 119.6
C146 C141 C142 120.4(4)
C146 C141 C138 120.5(5)
C142 C141 C138 119.0(5)
C141 C142 C143 119.0(5)
C141 C142 C147 121.8(4)
C143 C142 C147 119.2(5)
C144 C143 C142 120.5(5)
C144 C143 C152 120.5(4)
C142 C143 C152 119.0(5)
C143 C144 C145 119.5(4)
C143 C144 C171 120.5(5)
C145 C144 C171 119.7(5)
C146 C145 C144 119.9(5)
C146 C145 C159 121.3(5)
C144 C145 C159 118.7(4)
C141 C146 C145 119.9(5)
C141 C146 C165 120.1(4)
C145 C146 C165 120.0(5)
C153 C147 C148 118.1(5)
C153 C147 C142 120.7(5)
C148 C147 C142 121.2(5)
C149 C148 C147 120.7(6)
C149 C148 H148 119.7
C147 C148 H148 119.7
C150 C149 C148 120.7(6)
C150 C149 H149 119.6
C148 C149 H149 119.6
C149 C150 C151 118.3(6)
C149 C150 H150 120.9
C151 C150 H150 120.9
C153 C151 C150 122.3(7)
C153 C151 H151 118.9
C150 C151 H151 118.9
C158 C152 C154 119.4(6)
C158 C152 C143 118.6(5)
C154 C152 C143 121.9(5)
C151 C153 C147 119.9(6)
C151 C153 H153 120.1
C147 C153 H153 120.1
C152 C154 C155 120.5(7)
C152 C154 H154 119.7
C155 C154 H154 119.7
C156 C155 C154 121.3(9)
C156 C155 H155 119.4
C154 C155 H155 119.4
C155 C156 C157 118.4(9)
C155 C156 H156 120.8
C157 C156 H156 120.8
C156 C157 C158 123.5(8)
C156 C157 H157 118.2
C158 C157 H157 118.2
C152 C158 C157 116.9(7)
C152 C158 H158 121.6
C157 C158 H158 121.6
C164 C159 C160 119.5(5)
C164 C159 C145 122.3(5)
C160 C159 C145 118.2(5)
C161 C160 C159 120.3(6)
C161 C160 H160 119.9
C159 C160 H160 119.9
C162 C161 C160 120.8(7)
C162 C161 H161 119.6
C160 C161 H161 119.6
C161 C162 C163 119.8(7)
C161 C162 H162 120.1
C163 C162 H162 120.1
C164 C163 C162 120.3(7)
C164 C163 H163 119.8
C162 C163 H163 119.8
C163 C164 C159 119.2(6)
C163 C164 H164 120.4
C159 C164 H164 120.4
C166 C165 C170 117.4(6)
C166 C165 C146 120.3(5)
C170 C165 C146 122.2(5)
C167 C166 C165 119.9(6)
C167 C166 H166 120.1
C165 C166 H166 120.1
C168 C167 C166 120.8(6)
C168 C167 H167 119.6
C166 C167 H167 119.6
C167 C168 C169 120.3(6)
C167 C168 H168 119.9
C169 C168 H168 119.9
C170 C169 C168 119.8(7)
C170 C169 H169 120.1
C168 C169 H169 120.1
C169 C170 C165 121.8(6)
C169 C170 H170 119.1
C165 C170 H170 119.1
C172 C171 C176 118.0(5)
C172 C171 C144 123.7(5)
C176 C171 C144 118.2(4)
C173 C172 C171 119.8(5)
C173 C172 H172 120.1
C171 C172 H172 120.1
C174 C173 C172 122.6(5)
C174 C173 H173 118.7
C172 C173 H173 118.7
C173 C174 C175 117.0(5)
C173 C174 C177 119.9(4)
C175 C174 C177 123.1(5)
C176 C175 C174 122.0(5)
C176 C175 H175 119.0
C174 C175 H175 119.0
C175 C176 C171 120.5(5)
C175 C176 H176 119.8
C171 C176 H176 119.8
C178 C177 C182 120.7(4)
C178 C177 C174 119.4(5)
C182 C177 C174 119.9(4)
C177 C178 C179 119.3(5)
C177 C178 C183 121.1(4)
C179 C178 C183 119.5(4)
C180 C179 C178 120.1(4)
C180 C179 C193 120.6(4)
C178 C179 C193 119.3(5)
C181 C180 C179 120.5(4)
C181 C180 C223 118.5(5)
C179 C180 C223 120.2(4)
C180 C181 C182 119.6(5)
C180 C181 C203 122.1(4)
C182 C181 C203 118.3(4)
C177 C182 C181 119.9(4)
C177 C182 C213 122.4(4)
C181 C182 C213 117.7(5)
C184 C183 C188 116.6(5)
C184 C183 C178 120.6(5)
C188 C183 C178 122.4(5)
C183 C184 C185 121.5(5)
C183 C184 H184 119.2
C185 C184 H184 119.2
C184 C185 C186 121.2(6)
C184 C185 H185 119.4
C186 C185 H185 119.4
C187 C186 C185 117.1(6)
C187 C186 C189 120.6(5)
C185 C186 C189 122.2(6)
C186 C187 C188 121.7(5)
C186 C187 H187 119.1
C188 C187 H187 119.1
C187 C188 C183 121.8(5)
C187 C188 H188 119.1
C183 C188 H188 119.1
C192 C189 C190 109.5(5)
C192 C189 C191 107.7(6)
C190 C189 C191 108.4(6)
C192 C189 C186 108.9(5)
C190 C189 C186 109.8(5)
C191 C189 C186 112.3(5)
C189 C190 H19A 109.5
C189 C190 H19B 109.5
H19A C190 H19B 109.5
C189 C190 H19C 109.5
H19A C190 H19C 109.5
H19B C190 H19C 109.5
C189 C191 H19D 109.5
C189 C191 H19E 109.5
H19D C191 H19E 109.5
C189 C191 H19F 109.5
H19D C191 H19F 109.5
H19E C191 H19F 109.5
C189 C192 H19G 109.5
C189 C192 H19H 109.5
H19G C192 H19H 109.5
C189 C192 H19I 109.5
H19G C192 H19I 109.5
H19H C192 H19I 109.5
C194 C193 C198 118.0(5)
C194 C193 C179 120.9(5)
C198 C193 C179 121.1(5)
C193 C194 C195 120.2(6)
C193 C194 H194 119.9
C195 C194 H194 119.9
C196 C195 C194 123.1(6)
C196 C195 H195 118.4
C194 C195 H195 118.4
C195 C196 C197 116.3(5)
C195 C196 C199 123.4(6)
C197 C196 C199 120.3(6)
C198 C197 C196 120.6(6)
C198 C197 H197 119.7
C196 C197 H197 119.7
C193 C198 C197 121.6(6)
C193 C198 H198 119.2
C197 C198 H198 119.2
C402 C199 C400 107.5(15)
C402 C199 C196 107.7(8)
C400 C199 C196 107.7(7)
C196 C199 C202 110.6(8)
C196 C199 C201 109.8(8)
C202 C199 C201 112.7(13)
C402 C199 C401 118.6(14)
C400 C199 C401 106.6(13)
C196 C199 C401 108.3(8)
C196 C199 C200 113.6(8)
C202 C199 C200 110.1(13)
C201 C199 C200 99.5(12)
C199 C200 H20A 109.5
C199 C200 H20B 109.5
H20A C200 H20B 109.5
C199 C200 H20C 109.5
H20A C200 H20C 109.5
H20B C200 H20C 109.5
C199 C201 H20D 109.5
C199 C201 H20E 109.5
H20D C201 H20E 109.5
C199 C201 H20F 109.5
H20D C201 H20F 109.5
H20E C201 H20F 109.5
C199 C202 H20G 109.5
C199 C202 H20H 109.5
H20G C202 H20H 109.5
C199 C202 H20I 109.5
H20G C202 H20I 109.5
H20H C202 H20I 109.5
C199 C400 H40A 109.5
C199 C400 H40B 109.5
H40A C400 H40B 109.5
C199 C400 H40C 109.5
H40A C400 H40C 109.5
H40B C400 H40C 109.5
C199 C401 H40D 109.5
C199 C401 H40E 109.5
H40D C401 H40E 109.5
C199 C401 H40F 109.5
H40D C401 H40F 109.5
H40E C401 H40F 109.5
C199 C402 H40G 109.5
C199 C402 H40H 109.5
H40G C402 H40H 109.5
C199 C402 H40I 109.5
H40G C402 H40I 109.5
H40H C402 H40I 109.5
C204 C203 C208 117.5(6)
C204 C203 C181 123.1(5)
C208 C203 C181 119.3(5)
C203 C204 C205 122.1(6)
C203 C204 H204 119.0
C205 C204 H204 119.0
C206 C205 C204 122.0(7)
C206 C205 H205 119.0
C204 C205 H205 119.0
C205 C206 C207 115.9(6)
C205 C206 C209 124.0(7)
C207 C206 C209 120.0(6)
C206 C207 C208 122.9(6)
C206 C207 H207 118.6
C208 C207 H207 118.6
C203 C208 C207 119.5(6)
C203 C208 H208 120.2
C207 C208 H208 120.2
C211 C209 C206 110.0(10)
C412 C209 C206 113.8(9)
C211 C209 C210 120.9(14)
C206 C209 C210 105.2(8)
C412 C209 C411 115.4(17)
C206 C209 C411 107.7(11)
C412 C209 C410 102.1(16)
C206 C209 C410 111.8(8)
C411 C209 C410 105.6(14)
C211 C209 C212 108.7(13)
C206 C209 C212 109.1(9)
C210 C209 C212 102.3(11)
C209 C210 H21A 109.5
C209 C210 H21B 109.5
H21A C210 H21B 109.5
C209 C210 H21C 109.5
H21A C210 H21C 109.5
H21B C210 H21C 109.5
C209 C211 H21D 109.5
C209 C211 H21E 109.5
H21D C211 H21E 109.5
C209 C211 H21F 109.5
H21D C211 H21F 109.5
H21E C211 H21F 109.5
C209 C212 H21G 109.5
C209 C212 H21H 109.5
H21G C212 H21H 109.5
C209 C212 H21I 109.5
H21G C212 H21I 109.5
H21H C212 H21I 109.5
C209 C410 H41A 109.5
C209 C410 H41B 109.5
H41A C410 H41B 109.5
C209 C410 H41C 109.5
H41A C410 H41C 109.5
H41B C410 H41C 109.5
C209 C411 H41D 109.5
C209 C411 H41E 109.5
H41D C411 H41E 109.5
C209 C411 H41F 109.5
H41D C411 H41F 109.5
H41E C411 H41F 109.5
C209 C412 H41G 109.5
C209 C412 H41H 109.5
H41G C412 H41H 109.5
C209 C412 H41I 109.5
H41G C412 H41I 109.5
H41H C412 H41I 109.5
C218 C213 C214 117.1(5)
C218 C213 C182 122.8(5)
C214 C213 C182 119.9(5)
C213 C214 C215 121.3(6)
C213 C214 H214 119.3
C215 C214 H214 119.3
C214 C215 C216 121.6(6)
C214 C215 H215 119.2
C216 C215 H215 119.2
C217 C216 C215 115.4(6)
C217 C216 C219 121.1(6)
C215 C216 C219 123.5(6)
C216 C217 C218 123.7(6)
C216 C217 H217 118.1
C218 C217 H217 118.1
C217 C218 C213 120.7(6)
C217 C218 H218 119.7
C213 C218 H218 119.7
C222 C219 C220 109.9(6)
C222 C219 C221 107.9(6)
C220 C219 C221 109.1(6)
C222 C219 C216 110.7(5)
C220 C219 C216 108.7(5)
C221 C219 C216 110.6(6)
C219 C220 H22A 109.5
C219 C220 H22B 109.5
H22A C220 H22B 109.5
C219 C220 H22C 109.5
H22A C220 H22C 109.5
H22B C220 H22C 109.5
C219 C221 H22D 109.5
C219 C221 H22E 109.5
H22D C221 H22E 109.5
C219 C221 H22F 109.5
H22D C221 H22F 109.5
H22E C221 H22F 109.5
C219 C222 H22G 109.5
C219 C222 H22H 109.5
H22G C222 H22H 109.5
C219 C222 H22I 109.5
H22G C222 H22I 109.5
H22H C222 H22I 109.5
C228 C223 C224 118.1(5)
C228 C223 C180 116.8(5)
C224 C223 C180 125.0(5)
C223 C224 C225 121.1(5)
C223 C224 H224 119.5
C225 C224 H224 119.5
C224 C225 C226 120.2(5)
C224 C225 H225 119.9
C226 C225 H225 119.9
C227 C226 C225 118.1(5)
C227 C226 C229 121.4(5)
C225 C226 C229 120.4(5)
C226 C227 C228 121.0(5)
C226 C227 H227 119.5
C228 C227 H227 119.5
C223 C228 C227 121.2(5)
C223 C228 H228 119.4
C227 C228 H228 119.4
C230 C229 C234 114.2(4)
C230 C229 C226 112.4(4)
C234 C229 C226 109.6(4)
C230 C229 H229 106.7
C234 C229 H229 106.7
C226 C229 H229 106.7
C231 C230 C235 124.2(5)
C231 C230 C229 119.9(5)
C235 C230 C229 115.9(4)
C230 C231 C241 126.1(5)
C230 C231 C232 122.9(5)
C241 C231 C232 110.9(4)
C233 C232 C231 112.6(4)
C233 C232 C259 114.8(4)
C231 C232 C259 108.1(4)
C233 C232 H232 107.0
C231 C232 H232 107.0
C259 C232 H232 107.0
C234 C233 C232 121.7(5)
C234 C233 C247 123.3(6)
C232 C233 C247 114.8(5)
C233 C234 C253 123.5(5)
C233 C234 C229 120.6(5)
C253 C234 C229 115.9(4)
C240 C235 C236 117.1(5)
C240 C235 C230 121.7(5)
C236 C235 C230 121.1(5)
C237 C236 C235 120.5(5)
C237 C236 H236 119.7
C235 C236 H236 119.7
C238 C237 C236 121.7(6)
C238 C237 H237 119.2
C236 C237 H237 119.2
C239 C238 C237 118.5(6)
C239 C238 H238 120.7
C237 C238 H238 120.7
C238 C239 C240 121.2(6)
C238 C239 H239 119.4
C240 C239 H239 119.4
C239 C240 C235 120.9(5)
C239 C240 H240 119.5
C235 C240 H240 119.5
C242 C241 C246 117.6(6)
C242 C241 C231 121.9(5)
C246 C241 C231 120.1(5)
C243 C242 C241 121.6(6)
C243 C242 H242 119.2
C241 C242 H242 119.2
C242 C243 C244 121.0(7)
C242 C243 H243 119.5
C244 C243 H243 119.5
C245 C244 C243 118.8(7)
C245 C244 H244 120.6
C243 C244 H244 120.6
C246 C245 C244 120.3(7)
C246 C245 H245 119.8
C244 C245 H245 119.8
C245 C246 C241 120.6(6)
C245 C246 H246 119.7
C241 C246 H246 119.7
C252 C247 C248 119.2(6)
C252 C247 C233 119.6(6)
C248 C247 C233 120.9(6)
C249 C248 C247 119.0(8)
C249 C248 H248 120.5
C247 C248 H248 120.5
C250 C249 C248 123.4(9)
C250 C249 H249 118.3
C248 C249 H249 118.3
C249 C250 C251 118.3(9)
C249 C250 H250 120.9
C251 C250 H250 120.9
C250 C251 C252 122.1(9)
C250 C251 H251 119.0
C252 C251 H251 119.0
C247 C252 C251 118.1(7)
C247 C252 H252 121.0
C251 C252 H252 121.0
C254 C253 C258 117.7(6)
C254 C253 C234 121.7(5)
C258 C253 C234 120.2(5)
C253 C254 C255 121.7(6)
C253 C254 H254 119.2
C255 C254 H254 119.2
C256 C255 C254 119.5(7)
C256 C255 H255 120.2
C254 C255 H255 120.2
C255 C256 C257 119.8(7)
C255 C256 H256 120.1
C257 C256 H256 120.1
C256 C257 C258 120.3(6)
C256 C257 H257 119.8
C258 C257 H257 119.8
C257 C258 C253 121.0(6)
C257 C258 H258 119.5
C253 C258 H258 119.5
C260 C259 C264 117.4(5)
C260 C259 C232 122.2(5)
C264 C259 C232 120.2(5)
C261 C260 C259 121.1(5)
C261 C260 H260 119.5
C259 C260 H260 119.5
C260 C261 C262 123.1(5)
C260 C261 H261 118.5
C262 C261 H261 118.5
C261 C262 C263 116.6(5)
C261 C262 C4 119.8(5)
C263 C262 C4 123.6(5)
C264 C263 C262 120.5(5)
C264 C263 H263 119.8
C262 C263 H263 119.8
C263 C264 C259 121.3(5)
C263 C264 H264 119.4
C259 C264 H264 119.4
Cl2 C1L Cl1 113.6(6)
Cl2 C1L H1L1 108.8
Cl1 C1L H1L1 108.9
Cl2 C1L H1L2 108.9
Cl1 C1L H1L2 108.8
H1L1 C1L H1L2 107.7
Cl3 C2L Cl4 113.6(7)
Cl3 C2L H2L1 108.8
Cl4 C2L H2L1 108.8
Cl3 C2L H2L2 108.8
Cl4 C2L H2L2 108.8
H2L1 C2L H2L2 107.7
Cl6 C3L Cl5 117.3(8)
Cl6 C3L H3L1 108.0
Cl5 C3L H3L1 108.0
Cl6 C3L H3L2 108.0
Cl5 C3L H3L2 108.0
H3L1 C3L H3L2 107.2
Cl7 C4L Cl8 116.1(8)
Cl7 C4L H4L1 108.3
Cl8 C4L H4L1 108.3
Cl7 C4L H4L2 108.3
Cl8 C4L H4L2 108.3
H4L1 C4L H4L2 107.4
Cl10 C5L Cl9 110.8(6)
Cl10 C5L H5L1 109.5
Cl9 C5L H5L1 109.5
Cl10 C5L H5L2 109.5
Cl9 C5L H5L2 109.5
H5L1 C5L H5L2 108.1
Cl12 C6L Cl11 111.5(9)
Cl12 C6L H6L1 109.3
Cl11 C6L H6L1 109.3
Cl12 C6L H6L2 109.3
Cl11 C6L H6L2 109.3
H6L1 C6L H6L2 108.0
Cl14 C7L Cl13 130.8(14)
Cl14 C7L H7L1 104.6
Cl13 C7L H7L1 104.6
Cl14 C7L H7L2 104.6
Cl13 C7L H7L2 104.6
H7L1 C7L H7L2 105.7
Cl16 C8L Cl15 125.6(15)
Cl16 C8L H8L1 105.9
Cl15 C8L H8L1 105.9
Cl16 C8L H8L2 105.9
Cl15 C8L H8L2 105.9
H8L1 C8L H8L2 106.2
N1M C2M C3M 176.0(18)
C2M C3M H3M1 109.5
C2M C3M H3M2 109.5
H3M1 C3M H3M2 109.5
C2M C3M H3M3 109.5
H3M1 C3M H3M3 109.5
H3M2 C3M H3M3 109.5

loop_
_geom_bond_atom_site_label_1
_geom_bond_atom_site_label_2
_geom_bond_distance
C1 C2 1.404(8)
C1 C6 1.414(7)
C1 C47 1.473(7)
C2 C3 1.417(7)
C2 C7 1.502(7)
C3 C4 1.422(7)
C3 C17 1.482(8)
C4 C5 1.388(7)
C4 C262 1.493(7)
C5 C6 1.413(7)
C5 C27 1.496(7)
C6 C37 1.500(8)
C7 C8 1.352(8)
C7 C12 1.414(8)
C8 C9 1.392(8)
C8 H8 0.9500
C9 C10 1.374(8)
C9 H9 0.9500
C10 C11 1.379(9)
C10 C13 1.542(7)
C11 C12 1.367(8)
C11 H11 0.9500
C12 H12 0.9500
C13 C15 1.514(9)
C13 C16 1.521(9)
C13 C14 1.549(9)
C14 H14A 0.9800
C14 H14B 0.9800
C14 H14C 0.9800
C15 H15A 0.9800
C15 H15B 0.9800
C15 H15C 0.9800
C16 H16A 0.9800
C16 H16B 0.9800
C16 H16C 0.9800
C17 C18 1.345(8)
C17 C22 1.374(8)
C18 C19 1.404(8)
C18 H18 0.9500
C19 C20 1.385(8)
C19 H19 0.9500
C20 C21 1.378(9)
C20 C23 1.536(9)
C21 C22 1.414(9)
C21 H21 0.9500
C22 H22 0.9500
C23 C24 1.509(9)
C23 C25 1.530(10)
C23 C26 1.559(8)
C24 H24A 0.9800
C24 H24B 0.9800
C24 H24C 0.9800
C25 H25A 0.9800
C25 H25B 0.9800
C25 H25C 0.9800
C26 H26A 0.9800
C26 H26B 0.9800
C26 H26C 0.9800
C27 C32 1.377(7)
C27 C28 1.384(8)
C28 C29 1.383(7)
C28 H28 0.9500
C29 C30 1.392(8)
C29 H29 0.9500
C30 C31 1.380(8)
C30 C33 1.513(8)
C31 C32 1.390(7)
C31 H31 0.9500
C32 H32 0.9500
C33 C36 1.513(9)
C33 C34 1.530(10)
C33 C35 1.536(10)
C34 H34A 0.9800
C34 H34B 0.9800
C34 H34C 0.9800
C35 H35A 0.9800
C35 H35B 0.9800
C35 H35C 0.9800
C36 H36A 0.9800
C36 H36B 0.9800
C36 H36C 0.9800
C37 C42 1.365(8)
C37 C38 1.368(8)
C38 C39 1.390(8)
C38 H38 0.9500
C39 C40 1.380(8)
C39 H39 0.9500
C40 C41 1.374(8)
C40 C43 1.554(9)
C41 C42 1.376(8)
C41 H41 0.9500
C42 H42 0.9500
C43 C44 1.502(10)
C43 C46 1.534(11)
C43 C45 1.542(10)
C44 H44A 0.9800
C44 H44B 0.9800
C44 H44C 0.9800
C45 H45A 0.9800
C45 H45B 0.9800
C45 H45C 0.9800
C46 H46A 0.9800
C46 H46B 0.9800
C46 H46C 0.9800
C47 C48 1.377(7)
C47 C52 1.384(7)
C48 C49 1.401(7)
C48 H48 0.9500
C49 C50 1.373(7)
C49 H49 0.9500
C50 C51 1.359(7)
C50 C53 1.517(7)
C51 C52 1.382(7)
C51 H51 0.9500
C52 H52 0.9500
C53 C54 1.384(7)
C53 C58 1.407(7)
C54 C55 1.404(7)
C54 C59 1.514(7)
C55 C56 1.393(7)
C55 C65 1.488(8)
C56 C57 1.399(7)
C56 C83 1.516(7)
C57 C58 1.413(7)
C57 C71 1.486(7)
C58 C77 1.498(8)
C59 C64 1.373(8)
C59 C60 1.385(7)
C60 C61 1.377(8)
C60 H60 0.9500
C61 C62 1.373(9)
C61 H61 0.9500
C62 C63 1.395(9)
C62 H62 0.9500
C63 C64 1.374(8)
C63 H63 0.9500
C64 H64 0.9500
C65 C70 1.375(8)
C65 C66 1.408(8)
C66 C67 1.379(10)
C66 H66 0.9500
C67 C68 1.374(12)
C67 H67 0.9500
C68 C69 1.351(12)
C68 H68 0.9500
C69 C70 1.390(10)
C69 H69 0.9500
C70 H70 0.9500
C71 C72 1.369(8)
C71 C76 1.389(7)
C72 C73 1.412(9)
C72 H72 0.9500
C73 C74 1.381(9)
C73 H73 0.9500
C74 C75 1.346(9)
C74 H74 0.9500
C75 C76 1.380(8)
C75 H75 0.9500
C76 H76 0.9500
C77 C82 1.379(7)
C77 C78 1.392(8)
C78 C79 1.395(9)
C78 H78 0.9500
C79 C80 1.371(9)
C79 H79 0.9500
C80 C81 1.373(10)
C80 H80 0.9500
C81 C82 1.371(9)
C81 H81 0.9500
C82 H82 0.9500
C83 C88 1.383(7)
C83 C84 1.389(6)
C84 C85 1.367(7)
C84 H84 0.9500
C85 C86 1.400(7)
C85 H85 0.9500
C86 C87 1.389(6)
C86 C89 1.524(7)
C87 C88 1.391(7)
C87 H87 0.9500
C88 H88 0.9500
C89 C94 1.509(7)
C89 C90 1.519(7)
C89 H89 1.0000
C90 C91 1.333(7)
C90 C95 1.518(7)
C91 C105 1.491(7)
C91 C92 1.517(7)
C92 C135 1.512(6)
C92 C93 1.515(7)
C92 H92 1.0000
C93 C94 1.346(7)
C93 C115 1.495(7)
C94 C125 1.484(7)
C95 C100 1.379(7)
C95 C96 1.380(7)
C96 C97 1.394(7)
C96 H96 0.9500
C97 C98 1.378(8)
C97 H97 0.9500
C98 C99 1.404(8)
C98 C101 1.522(8)
C99 C100 1.355(8)
C99 H99 0.9500
C100 H100 0.9500
C101 C103 1.411(18)
C101 C304 1.44(2)
C101 C302 1.49(2)
C101 C102 1.58(2)
C101 C303 1.597(18)
C101 C104 1.66(3)
C102 H10A 0.9800
C102 H10B 0.9800
C102 H10C 0.9800
C103 H10D 0.9800
C103 H10E 0.9800
C103 H10F 0.9800
C104 H10G 0.9800
C104 H10H 0.9800
C104 H10I 0.9800
C302 H30A 0.9800
C302 H30B 0.9800
C302 H30C 0.9800
C303 H30D 0.9800
C303 H30E 0.9800
C303 H30F 0.9800
C304 H30G 0.9800
C304 H30H 0.9800
C304 H30I 0.9800
C105 C110 1.387(7)
C105 C106 1.414(7)
C106 C107 1.373(8)
C106 H106 0.9500
C107 C108 1.397(8)
C107 H107 0.9500
C108 C109 1.375(9)
C108 C111 1.522(9)
C109 C110 1.382(8)
C109 H109 0.9500
C110 H110 0.9500
C111 C114 1.456(11)
C111 C112 1.478(10)
C111 C113 1.624(13)
C112 H11A 0.9800
C112 H11B 0.9800
C112 H11C 0.9800
C113 H11D 0.9800
C113 H11E 0.9800
C113 H11F 0.9800
C114 H11G 0.9800
C114 H11H 0.9800
C114 H11I 0.9800
C115 C116 1.373(7)
C115 C120 1.390(7)
C116 C117 1.391(9)
C116 H116 0.9500
C117 C118 1.387(10)
C117 H117 0.9500
C118 C119 1.364(9)
C118 C321 1.60(2)
C118 C121 1.60(2)
C119 C120 1.359(8)
C119 H119 0.9500
C120 H120 0.9500
C121 C123 1.44(3)
C121 C122 1.49(2)
C121 C124 1.63(3)
C122 H12A 0.9800
C122 H12B 0.9800
C122 H12C 0.9800
C123 H12D 0.9800
C123 H12E 0.9800
C123 H12F 0.9800
C124 H12G 0.9800
C124 H12H 0.9800
C124 H12I 0.9800
C321 C322 1.44(3)
C321 C324 1.49(3)
C321 C323 1.50(3)
C322 H32A 0.9800
C322 H32B 0.9800
C322 H32C 0.9800
C323 H32D 0.9800
C323 H32E 0.9800
C323 H32F 0.9800
C324 H32G 0.9800
C324 H32H 0.9800
C324 H32I 0.9800
C125 C130 1.294(8)
C125 C126 1.323(9)
C126 C127 1.398(11)
C126 H126 0.9500
C127 C128 1.278(9)
C127 H127 0.9500
C128 C129 1.320(9)
C128 C131 1.525(8)
C129 C130 1.399(11)
C129 H129 0.9500
C130 H130 0.9500
C131 C133 1.501(8)
C131 C132 1.512(9)
C131 C134 1.577(9)
C132 H13A 0.9800
C132 H13B 0.9800
C132 H13C 0.9800
C133 H13D 0.9800
C133 H13E 0.9800
C133 H13F 0.9800
C134 H13G 0.9800
C134 H13H 0.9800
C134 H13I 0.9800
C135 C136 1.393(6)
C135 C140 1.407(7)
C136 C137 1.385(6)
C136 H136 0.9500
C137 C138 1.400(7)
C137 H137 0.9500
C138 C139 1.362(6)
C138 C141 1.509(6)
C139 C140 1.400(6)
C139 H139 0.9500
C140 H140 0.9500
C141 C146 1.390(7)
C141 C142 1.403(7)
C142 C143 1.414(6)
C142 C147 1.493(7)
C143 C144 1.382(7)
C143 C152 1.505(7)
C144 C145 1.416(7)
C144 C171 1.502(7)
C145 C146 1.396(7)
C145 C159 1.521(7)
C146 C165 1.503(8)
C147 C153 1.394(8)
C147 C148 1.399(7)
C148 C149 1.379(8)
C148 H148 0.9500
C149 C150 1.372(9)
C149 H149 0.9500
C150 C151 1.382(10)
C150 H150 0.9500
C151 C153 1.360(8)
C151 H151 0.9500
C152 C158 1.373(8)
C152 C154 1.378(8)
C153 H153 0.9500
C154 C155 1.398(10)
C154 H154 0.9500
C155 C156 1.327(13)
C155 H155 0.9500
C156 C157 1.345(12)
C156 H156 0.9500
C157 C158 1.422(11)
C157 H157 0.9500
C158 H158 0.9500
C159 C164 1.386(8)
C159 C160 1.392(8)
C160 C161 1.373(8)
C160 H160 0.9500
C161 C162 1.346(10)
C161 H161 0.9500
C162 C163 1.401(10)
C162 H162 0.9500
C163 C164 1.380(9)
C163 H163 0.9500
C164 H164 0.9500
C165 C166 1.394(8)
C165 C170 1.395(8)
C166 C167 1.391(8)
C166 H166 0.9500
C167 C168 1.356(9)
C167 H167 0.9500
C168 C169 1.367(9)
C168 H168 0.9500
C169 C170 1.366(9)
C169 H169 0.9500
C170 H170 0.9500
C171 C172 1.386(7)
C171 C176 1.394(7)
C172 C173 1.375(7)
C172 H172 0.9500
C173 C174 1.370(7)
C173 H173 0.9500
C174 C175 1.378(7)
C174 C177 1.512(7)
C175 C176 1.365(7)
C175 H175 0.9500
C176 H176 0.9500
C177 C178 1.390(7)
C177 C182 1.398(7)
C178 C179 1.423(7)
C178 C183 1.499(7)
C179 C180 1.396(7)
C179 C193 1.509(7)
C180 C181 1.393(7)
C180 C223 1.505(7)
C181 C182 1.420(7)
C181 C203 1.477(7)
C182 C213 1.504(7)
C183 C184 1.376(7)
C183 C188 1.380(7)
C184 C185 1.380(8)
C184 H184 0.9500
C185 C186 1.391(8)
C185 H185 0.9500
C186 C187 1.357(8)
C186 C189 1.558(8)
C187 C188 1.379(8)
C187 H187 0.9500
C188 H188 0.9500
C189 C192 1.519(9)
C189 C190 1.531(8)
C189 C191 1.548(9)
C190 H19A 0.9800
C190 H19B 0.9800
C190 H19C 0.9800
C191 H19D 0.9800
C191 H19E 0.9800
C191 H19F 0.9800
C192 H19G 0.9800
C192 H19H 0.9800
C192 H19I 0.9800
C193 C194 1.363(7)
C193 C198 1.378(8)
C194 C195 1.405(7)
C194 H194 0.9500
C195 C196 1.355(8)
C195 H195 0.9500
C196 C197 1.406(8)
C196 C199 1.527(8)
C197 C198 1.393(7)
C197 H197 0.9500
C198 H198 0.9500
C199 C402 1.493(18)
C199 C400 1.525(19)
C199 C202 1.537(16)
C199 C201 1.58(3)
C199 C401 1.60(2)
C199 C200 1.64(2)
C200 H20A 0.9800
C200 H20B 0.9800
C200 H20C 0.9800
C201 H20D 0.9800
C201 H20E 0.9800
C201 H20F 0.9800
C202 H20G 0.9800
C202 H20H 0.9800
C202 H20I 0.9800
C400 H40A 0.9800
C400 H40B 0.9800
C400 H40C 0.9800
C401 H40D 0.9800
C401 H40E 0.9800
C401 H40F 0.9800
C402 H40G 0.9800
C402 H40H 0.9800
C402 H40I 0.9800
C203 C204 1.369(8)
C203 C208 1.402(8)
C204 C205 1.407(9)
C204 H204 0.9500
C205 C206 1.370(9)
C205 H205 0.9500
C206 C207 1.400(9)
C206 C209 1.527(9)
C207 C208 1.409(9)
C207 H207 0.9500
C208 H208 0.9500
C209 C211 1.40(2)
C209 C412 1.42(2)
C209 C210 1.542(19)
C209 C411 1.56(3)
C209 C410 1.594(18)
C209 C212 1.60(2)
C210 H21A 0.9800
C210 H21B 0.9800
C210 H21C 0.9800
C211 H21D 0.9800
C211 H21E 0.9800
C211 H21F 0.9800
C212 H21G 0.9800
C212 H21H 0.9800
C212 H21I 0.9800
C410 H41A 0.9800
C410 H41B 0.9800
C410 H41C 0.9800
C411 H41D 0.9800
C411 H41E 0.9800
C411 H41F 0.9800
C412 H41G 0.9800
C412 H41H 0.9800
C412 H41I 0.9800
C213 C218 1.383(7)
C213 C214 1.385(8)
C214 C215 1.391(8)
C214 H214 0.9500
C215 C216 1.403(8)
C215 H215 0.9500
C216 C217 1.367(8)
C216 C219 1.539(8)
C217 C218 1.381(8)
C217 H217 0.9500
C218 H218 0.9500
C219 C222 1.504(9)
C219 C220 1.509(9)
C219 C221 1.509(10)
C220 H22A 0.9800
C220 H22B 0.9800
C220 H22C 0.9800
C221 H22D 0.9800
C221 H22E 0.9800
C221 H22F 0.9800
C222 H22G 0.9800
C222 H22H 0.9800
C222 H22I 0.9800
C223 C228 1.372(7)
C223 C224 1.383(7)
C224 C225 1.393(7)
C224 H224 0.9500
C225 C226 1.399(7)
C225 H225 0.9500
C226 C227 1.371(7)
C226 C229 1.552(7)
C227 C228 1.393(7)
C227 H227 0.9500
C228 H228 0.9500
C229 C230 1.515(7)
C229 C234 1.522(7)
C229 H229 1.0000
C230 C231 1.328(7)
C230 C235 1.490(7)
C231 C241 1.488(8)
C231 C232 1.543(7)
C232 C233 1.497(8)
C232 C259 1.548(7)
C232 H232 1.0000
C233 C234 1.357(7)
C233 C247 1.500(8)
C234 C253 1.472(8)
C235 C240 1.402(7)
C235 C236 1.403(7)
C236 C237 1.383(8)
C236 H236 0.9500
C237 C238 1.373(8)
C237 H237 0.9500
C238 C239 1.372(8)
C238 H238 0.9500
C239 C240 1.387(7)
C239 H239 0.9500
C240 H240 0.9500
C241 C242 1.370(8)
C241 C246 1.405(8)
C242 C243 1.342(8)
C242 H242 0.9500
C243 C244 1.380(9)
C243 H243 0.9500
C244 C245 1.374(9)
C244 H244 0.9500
C245 C246 1.360(8)
C245 H245 0.9500
C246 H246 0.9500
C247 C252 1.382(8)
C247 C248 1.395(8)
C248 C249 1.376(11)
C248 H248 0.9500
C249 C250 1.314(13)
C249 H249 0.9500
C250 C251 1.371(12)
C250 H250 0.9500
C251 C252 1.398(10)
C251 H251 0.9500
C252 H252 0.9500
C253 C254 1.364(8)
C253 C258 1.388(7)
C254 C255 1.388(9)
C254 H254 0.9500
C255 C256 1.366(10)
C255 H255 0.9500
C256 C257 1.368(10)
C256 H256 0.9500
C257 C258 1.372(9)
C257 H257 0.9500
C258 H258 0.9500
C259 C260 1.375(7)
C259 C264 1.397(7)
C260 C261 1.364(7)
C260 H260 0.9500
C261 C262 1.382(7)
C261 H261 0.9500
C262 C263 1.397(7)
C263 C264 1.395(7)
C263 H263 0.9500
C264 H264 0.9500
C1L Cl2 1.715(9)
C1L Cl1 1.753(8)
C1L H1L1 0.9900
C1L H1L2 0.9900
C2L Cl3 1.653(11)
C2L Cl4 1.785(11)
C2L H2L1 0.9900
C2L H2L2 0.9900
C3L Cl6 1.513(10)
C3L Cl5 1.737(10)
C3L H3L1 0.9900
C3L H3L2 0.9900
C4L Cl7 1.583(11)
C4L Cl8 1.674(12)
C4L H4L1 0.9900
C4L H4L2 0.9900
C5L Cl10 1.607(10)
C5L Cl9 1.679(10)
C5L H5L1 0.9900
C5L H5L2 0.9900
C6L Cl12 1.694(15)
C6L Cl11 1.759(15)
C6L H6L1 0.9900
C6L H6L2 0.9900
C7L Cl14 1.690(14)
C7L Cl13 1.793(15)
C7L H7L1 0.9900
C7L H7L2 0.9900
C8L Cl16 1.676(15)
C8L Cl15 1.792(15)
C8L H8L1 0.9900
C8L H8L2 0.9900
N1M C2M 1.206(17)
C2M C3M 1.373(17)
C3M H3M1 0.9800
C3M H3M2 0.9800
C3M H3M3 0.9800

loop_
_geom_torsion_atom_site_label_1
_geom_torsion_atom_site_label_2
_geom_torsion_atom_site_label_3
_geom_torsion_atom_site_label_4
_geom_torsion
C6 C1 C2 C3 8.0(8)
C47 C1 C2 C3 -166.1(5)
C6 C1 C2 C7 -168.4(5)
C47 C1 C2 C7 17.5(8)
C1 C2 C3 C4 -3.1(8)
C7 C2 C3 C4 173.4(5)
C1 C2 C3 C17 174.1(5)
C7 C2 C3 C17 -9.5(8)
C2 C3 C4 C5 -5.4(8)
C17 C3 C4 C5 177.4(5)
C2 C3 C4 C262 169.4(5)
C17 C3 C4 C262 -7.8(8)
C3 C4 C5 C6 8.9(8)
C262 C4 C5 C6 -165.9(5)
C3 C4 C5 C27 -168.4(5)
C262 C4 C5 C27 16.8(8)
C4 C5 C6 C1 -3.8(8)
C27 C5 C6 C1 173.4(5)
C4 C5 C6 C37 -178.0(5)
C27 C5 C6 C37 -0.7(8)
C2 C1 C6 C5 -4.6(8)
C47 C1 C6 C5 169.5(5)
C2 C1 C6 C37 169.3(5)
C47 C1 C6 C37 -16.6(8)
C1 C2 C7 C8 -96.8(8)
C3 C2 C7 C8 86.7(8)
C1 C2 C7 C12 78.5(7)
C3 C2 C7 C12 -98.0(7)
C12 C7 C8 C9 5.7(10)
C2 C7 C8 C9 -178.9(6)
C7 C8 C9 C10 -3.7(11)
C8 C9 C10 C11 0.0(10)
C8 C9 C10 C13 -176.3(6)
C9 C10 C11 C12 1.4(10)
C13 C10 C11 C12 177.7(6)
C10 C11 C12 C7 0.8(11)
C8 C7 C12 C11 -4.4(10)
C2 C7 C12 C11 179.9(6)
C9 C10 C13 C15 -6.8(9)
C11 C10 C13 C15 177.1(6)
C9 C10 C13 C16 114.6(7)
C11 C10 C13 C16 -61.5(8)
C9 C10 C13 C14 -127.5(7)
C11 C10 C13 C14 56.3(8)
C2 C3 C17 C18 -110.3(6)
C4 C3 C17 C18 66.8(7)
C2 C3 C17 C22 72.8(7)
C4 C3 C17 C22 -110.1(6)
C22 C17 C18 C19 1.2(9)
C3 C17 C18 C19 -175.8(5)
C17 C18 C19 C20 2.0(10)
C18 C19 C20 C21 -4.4(9)
C18 C19 C20 C23 177.2(6)
C19 C20 C21 C22 3.9(10)
C23 C20 C21 C22 -177.8(6)
C18 C17 C22 C21 -1.8(9)
C3 C17 C22 C21 175.2(5)
C20 C21 C22 C17 -0.8(10)
C21 C20 C23 C24 -3.6(9)
C19 C20 C23 C24 174.6(6)
C21 C20 C23 C25 119.8(8)
C19 C20 C23 C25 -61.9(9)
C21 C20 C23 C26 -121.1(7)
C19 C20 C23 C26 57.1(8)
C4 C5 C27 C32 -121.1(6)
C6 C5 C27 C32 61.6(8)
C4 C5 C27 C28 62.6(7)
C6 C5 C27 C28 -114.7(6)
C32 C27 C28 C29 0.6(9)
C5 C27 C28 C29 177.1(5)
C27 C28 C29 C30 -0.2(9)
C28 C29 C30 C31 0.1(9)
C28 C29 C30 C33 179.4(6)
C29 C30 C31 C32 -0.4(9)
C33 C30 C31 C32 -179.7(6)
C28 C27 C32 C31 -0.8(8)
C5 C27 C32 C31 -177.2(5)
C30 C31 C32 C27 0.8(9)
C31 C30 C33 C36 63.5(8)
C29 C30 C33 C36 -115.7(7)
C31 C30 C33 C34 179.9(7)
C29 C30 C33 C34 0.7(9)
C31 C30 C33 C35 -55.4(8)
C29 C30 C33 C35 125.3(7)
C5 C6 C37 C42 -102.9(6)
C1 C6 C37 C42 83.1(7)
C5 C6 C37 C38 69.0(7)
C1 C6 C37 C38 -104.9(6)
C42 C37 C38 C39 2.3(8)
C6 C37 C38 C39 -170.1(5)
C37 C38 C39 C40 -0.7(9)
C38 C39 C40 C41 -1.7(9)
C38 C39 C40 C43 176.4(6)
C39 C40 C41 C42 2.6(9)
C43 C40 C41 C42 -175.5(6)
C38 C37 C42 C41 -1.5(8)
C6 C37 C42 C41 170.6(5)
C40 C41 C42 C37 -1.0(9)
C41 C40 C43 C44 -145.9(8)
C39 C40 C43 C44 36.0(10)
C41 C40 C43 C46 92.2(8)
C39 C40 C43 C46 -85.9(8)
C41 C40 C43 C45 -26.3(9)
C39 C40 C43 C45 155.6(6)
C2 C1 C47 C48 98.0(6)
C6 C1 C47 C48 -76.0(7)
C2 C1 C47 C52 -80.4(8)
C6 C1 C47 C52 105.5(7)
C52 C47 C48 C49 -2.7(8)
C1 C47 C48 C49 178.7(5)
C47 C48 C49 C50 -0.2(9)
C48 C49 C50 C51 1.9(8)
C48 C49 C50 C53 -174.3(5)
C49 C50 C51 C52 -0.6(9)
C53 C50 C51 C52 175.4(5)
C50 C51 C52 C47 -2.4(10)
C48 C47 C52 C51 4.0(9)
C1 C47 C52 C51 -177.5(6)
C51 C50 C53 C54 -66.6(7)
C49 C50 C53 C54 109.4(6)
C51 C50 C53 C58 118.6(6)
C49 C50 C53 C58 -65.3(6)
C58 C53 C54 C55 5.1(7)
C50 C53 C54 C55 -169.5(5)
C58 C53 C54 C59 -172.5(5)
C50 C53 C54 C59 12.8(7)
C53 C54 C55 C56 -2.5(7)
C59 C54 C55 C56 175.2(5)
C53 C54 C55 C65 174.1(5)
C59 C54 C55 C65 -8.2(7)
C54 C55 C56 C57 -1.9(7)
C65 C55 C56 C57 -178.5(5)
C54 C55 C56 C83 174.7(4)
C65 C55 C56 C83 -1.9(7)
C55 C56 C57 C58 3.6(7)
C83 C56 C57 C58 -173.0(4)
C55 C56 C57 C71 -175.2(5)
C83 C56 C57 C71 8.2(7)
C54 C53 C58 C57 -3.4(7)
C50 C53 C58 C57 171.3(4)
C54 C53 C58 C77 175.8(5)
C50 C53 C58 C77 -9.5(7)
C56 C57 C58 C53 -0.9(7)
C71 C57 C58 C53 177.9(5)
C56 C57 C58 C77 179.9(5)
C71 C57 C58 C77 -1.3(7)
C53 C54 C59 C64 108.7(6)
C55 C54 C59 C64 -69.0(7)
C53 C54 C59 C60 -64.6(7)
C55 C54 C59 C60 117.8(6)
C64 C59 C60 C61 -0.2(9)
C54 C59 C60 C61 173.1(6)
C59 C60 C61 C62 -0.5(10)
C60 C61 C62 C63 1.0(11)
C61 C62 C63 C64 -0.8(10)
C60 C59 C64 C63 0.5(9)
C54 C59 C64 C63 -172.9(5)
C62 C63 C64 C59 0.0(10)
C56 C55 C65 C70 117.7(6)
C54 C55 C65 C70 -58.9(7)
C56 C55 C65 C66 -60.2(7)
C54 C55 C65 C66 123.2(6)
C70 C65 C66 C67 -1.5(9)
C55 C65 C66 C67 176.5(5)
C65 C66 C67 C68 -0.1(10)
C66 C67 C68 C69 3.2(12)
C67 C68 C69 C70 -4.5(12)
C66 C65 C70 C69 0.2(9)
C55 C65 C70 C69 -177.8(6)
C68 C69 C70 C65 2.8(11)
C56 C57 C71 C72 -64.2(7)
C58 C57 C71 C72 117.1(6)
C56 C57 C71 C76 115.9(6)
C58 C57 C71 C76 -62.9(7)
C76 C71 C72 C73 0.8(9)
C57 C71 C72 C73 -179.2(5)
C71 C72 C73 C74 -1.4(10)
C72 C73 C74 C75 0.0(11)
C73 C74 C75 C76 2.2(11)
C74 C75 C76 C71 -2.9(10)
C72 C71 C76 C75 1.4(9)
C57 C71 C76 C75 -178.7(5)
C53 C58 C77 C82 -62.1(6)
C57 C58 C77 C82 117.0(6)
C53 C58 C77 C78 116.6(6)
C57 C58 C77 C78 -64.3(6)
C82 C77 C78 C79 1.7(8)
C58 C77 C78 C79 -177.0(5)
C77 C78 C79 C80 -0.7(9)
C78 C79 C80 C81 -0.7(9)
C79 C80 C81 C82 1.3(10)
C80 C81 C82 C77 -0.3(9)
C78 C77 C82 C81 -1.1(8)
C58 C77 C82 C81 177.6(5)
C55 C56 C83 C88 -63.4(7)
C57 C56 C83 C88 113.3(6)
C55 C56 C83 C84 119.4(6)
C57 C56 C83 C84 -63.9(7)
C88 C83 C84 C85 -1.1(8)
C56 C83 C84 C85 176.1(5)
C83 C84 C85 C86 0.2(9)
C84 C85 C86 C87 1.0(8)
C84 C85 C86 C89 -179.1(5)
C85 C86 C87 C88 -1.2(8)
C89 C86 C87 C88 178.9(5)
C84 C83 C88 C87 0.9(8)
C56 C83 C88 C87 -176.5(5)
C86 C87 C88 C83 0.3(9)
C87 C86 C89 C94 33.4(7)
C85 C86 C89 C94 -146.5(5)
C87 C86 C89 C90 -96.5(6)
C85 C86 C89 C90 83.6(6)
C94 C89 C90 C91 -19.3(6)
C86 C89 C90 C91 110.5(5)
C94 C89 C90 C95 160.3(4)
C86 C89 C90 C95 -69.9(5)
C95 C90 C91 C105 -5.9(8)
C89 C90 C91 C105 173.6(4)
C95 C90 C91 C92 174.9(4)
C89 C90 C91 C92 -5.5(7)
C90 C91 C92 C135 -96.0(5)
C105 C91 C92 C135 84.8(5)
C90 C91 C92 C93 29.0(6)
C105 C91 C92 C93 -150.2(4)
C135 C92 C93 C94 99.2(5)
C91 C92 C93 C94 -28.6(6)
C135 C92 C93 C115 -81.0(5)
C91 C92 C93 C115 151.3(4)
C115 C93 C94 C125 0.8(7)
C92 C93 C94 C125 -179.4(4)
C115 C93 C94 C89 -175.5(4)
C92 C93 C94 C89 4.3(7)
C90 C89 C94 C93 19.8(6)
C86 C89 C94 C93 -109.3(5)
C90 C89 C94 C125 -156.8(4)
C86 C89 C94 C125 74.1(5)
C91 C90 C95 C100 -62.9(7)
C89 C90 C95 C100 117.5(6)
C91 C90 C95 C96 119.5(6)
C89 C90 C95 C96 -60.1(6)
C100 C95 C96 C97 1.4(8)
C90 C95 C96 C97 179.0(5)
C95 C96 C97 C98 -1.7(9)
C96 C97 C98 C99 1.1(9)
C96 C97 C98 C101 -178.5(6)
C97 C98 C99 C100 -0.3(9)
C101 C98 C99 C100 179.3(6)
C98 C99 C100 C95 0.1(10)
C96 C95 C100 C99 -0.7(9)
C90 C95 C100 C99 -178.3(5)
C97 C98 C101 C103 -57.7(12)
C99 C98 C101 C103 122.6(11)
C97 C98 C101 C304 96.2(12)
C99 C98 C101 C304 -83.5(12)
C97 C98 C101 C302 -139.8(11)
C99 C98 C101 C302 40.6(13)
C97 C98 C101 C102 175.9(14)
C99 C98 C101 C102 -3.7(15)
C97 C98 C101 C303 -25.7(11)
C99 C98 C101 C303 154.7(10)
C97 C98 C101 C104 61.8(11)
C99 C98 C101 C104 -117.8(11)
C90 C91 C105 C110 151.9(6)
C92 C91 C105 C110 -28.9(7)
C90 C91 C105 C106 -35.1(8)
C92 C91 C105 C106 144.1(5)
C110 C105 C106 C107 -2.3(9)
C91 C105 C106 C107 -175.8(6)
C105 C106 C107 C108 3.0(11)
C106 C107 C108 C109 -2.5(11)
C106 C107 C108 C111 178.8(7)
C107 C108 C109 C110 1.7(11)
C111 C108 C109 C110 -179.7(8)
C108 C109 C110 C105 -1.4(12)
C106 C105 C110 C109 1.5(9)
C91 C105 C110 C109 175.0(6)
C109 C108 C111 C114 11.4(13)
C107 C108 C111 C114 -170.1(9)
C109 C108 C111 C112 -124.9(8)
C107 C108 C111 C112 53.6(11)
C109 C108 C111 C113 119.2(9)
C107 C108 C111 C113 -62.3(9)
C94 C93 C115 C116 -65.9(7)
C92 C93 C115 C116 114.3(6)
C94 C93 C115 C120 117.1(6)
C92 C93 C115 C120 -62.8(6)
C120 C115 C116 C117 -2.4(10)
C93 C115 C116 C117 -179.5(7)
C115 C116 C117 C118 1.6(13)
C116 C117 C118 C119 -0.5(14)
C116 C117 C118 C321 -156.5(12)
C116 C117 C118 C121 168.7(13)
C117 C118 C119 C120 0.3(12)
C321 C118 C119 C120 158.1(12)
C121 C118 C119 C120 -167.7(14)
C118 C119 C120 C115 -1.2(10)
C116 C115 C120 C119 2.2(8)
C93 C115 C120 C119 179.4(5)
C119 C118 C121 C123 -130.1(14)
C117 C118 C121 C123 62(2)
C321 C118 C121 C123 -50(3)
C119 C118 C121 C122 -1(3)
C117 C118 C121 C122 -169.1(16)
C321 C118 C121 C122 79(3)
C119 C118 C121 C124 114.8(15)
C117 C118 C121 C124 -53.4(19)
C321 C118 C121 C124 -165(4)
C119 C118 C321 C322 17(2)
C117 C118 C321 C322 173.4(16)
C121 C118 C321 C322 -101(4)
C119 C118 C321 C324 133.5(17)
C117 C118 C321 C324 -70(2)
C121 C118 C321 C324 15(2)
C119 C118 C321 C323 -122(2)
C117 C118 C321 C323 35(2)
C121 C118 C321 C323 120(4)
C93 C94 C125 C130 -78.6(8)
C89 C94 C125 C130 97.9(7)
C93 C94 C125 C126 107.5(8)
C89 C94 C125 C126 -76.1(8)
C130 C125 C126 C127 3.8(14)
C94 C125 C126 C127 178.4(8)
C125 C126 C127 C128 -10.0(17)
C126 C127 C128 C129 7.5(14)
C126 C127 C128 C131 -176.6(8)
C127 C128 C129 C130 -0.9(14)
C131 C128 C129 C130 -176.7(8)
C126 C125 C130 C129 2.8(13)
C94 C125 C130 C129 -171.9(8)
C128 C129 C130 C125 -4.6(16)
C127 C128 C131 C133 162.7(8)
C129 C128 C131 C133 -22.0(10)
C127 C128 C131 C132 39.6(10)
C129 C128 C131 C132 -145.1(8)
C127 C128 C131 C134 -78.0(9)
C129 C128 C131 C134 97.3(8)
C93 C92 C135 C136 69.7(6)
C91 C92 C135 C136 -163.5(5)
C93 C92 C135 C140 -105.7(5)
C91 C92 C135 C140 21.1(7)
C140 C135 C136 C137 5.4(8)
C92 C135 C136 C137 -170.2(5)
C135 C136 C137 C138 -2.5(8)
C136 C137 C138 C139 -2.1(8)
C136 C137 C138 C141 172.6(5)
C137 C138 C139 C140 3.6(8)
C141 C138 C139 C140 -171.3(5)
C138 C139 C140 C135 -0.5(8)
C136 C135 C140 C139 -3.9(7)
C92 C135 C140 C139 171.6(5)
C139 C138 C141 C146 -67.9(7)
C137 C138 C141 C146 117.4(6)
C139 C138 C141 C142 109.3(6)
C137 C138 C141 C142 -65.3(7)
C146 C141 C142 C143 7.7(7)
C138 C141 C142 C143 -169.6(4)
C146 C141 C142 C147 -174.1(5)
C138 C141 C142 C147 8.6(7)
C141 C142 C143 C144 -2.5(7)
C147 C142 C143 C144 179.2(5)
C141 C142 C143 C152 178.4(5)
C147 C142 C143 C152 0.1(7)
C142 C143 C144 C145 -4.7(7)
C152 C143 C144 C145 174.4(5)
C142 C143 C144 C171 170.3(4)
C152 C143 C144 C171 -10.6(7)
C143 C144 C145 C146 6.8(7)
C171 C144 C145 C146 -168.2(4)
C143 C144 C145 C159 -170.9(5)
C171 C144 C145 C159 14.1(7)
C142 C141 C146 C145 -5.7(7)
C138 C141 C146 C145 171.6(4)
C142 C141 C146 C165 175.4(5)
C138 C141 C146 C165 -7.3(7)
C144 C145 C146 C141 -1.6(7)
C159 C145 C146 C141 176.0(5)
C144 C145 C146 C165 177.3(5)
C159 C145 C146 C165 -5.1(7)
C141 C142 C147 C153 108.4(6)
C143 C142 C147 C153 -73.4(6)
C141 C142 C147 C148 -72.4(7)
C143 C142 C147 C148 105.8(6)
C153 C147 C148 C149 1.1(8)
C142 C147 C148 C149 -178.1(5)
C147 C148 C149 C150 0.0(9)
C148 C149 C150 C151 -1.7(10)
C149 C150 C151 C153 2.3(11)
C144 C143 C152 C158 -60.5(7)
C142 C143 C152 C158 118.7(6)
C144 C143 C152 C154 116.3(6)
C142 C143 C152 C154 -64.6(7)
C150 C151 C153 C147 -1.2(10)
C148 C147 C153 C151 -0.5(9)
C142 C147 C153 C151 178.7(6)
C158 C152 C154 C155 -1.5(10)
C143 C152 C154 C155 -178.3(6)
C152 C154 C155 C156 1.2(12)
C154 C155 C156 C157 0.0(15)
C155 C156 C157 C158 -1.0(16)
C154 C152 C158 C157 0.6(9)
C143 C152 C158 C157 177.4(6)
C156 C157 C158 C152 0.7(13)
C146 C145 C159 C164 111.6(6)
C144 C145 C159 C164 -70.7(7)
C146 C145 C159 C160 -69.7(6)
C144 C145 C159 C160 108.0(6)
C164 C159 C160 C161 1.9(8)
C145 C159 C160 C161 -176.8(5)
C159 C160 C161 C162 -1.0(9)
C160 C161 C162 C163 0.1(11)
C161 C162 C163 C164 -0.3(11)
C162 C163 C164 C159 1.3(10)
C160 C159 C164 C163 -2.1(8)
C145 C159 C164 C163 176.6(5)
C141 C146 C165 C166 -57.2(7)
C145 C146 C165 C166 123.9(5)
C141 C146 C165 C170 123.8(6)
C145 C146 C165 C170 -55.1(7)
C170 C165 C166 C167 -0.4(8)
C146 C165 C166 C167 -179.4(5)
C165 C166 C167 C168 -0.2(9)
C166 C167 C168 C169 0.5(10)
C167 C168 C169 C170 -0.3(10)
C168 C169 C170 C165 -0.2(10)
C166 C165 C170 C169 0.6(8)
C146 C165 C170 C169 179.6(5)
C143 C144 C171 C172 122.9(6)
C145 C144 C171 C172 -62.1(7)
C143 C144 C171 C176 -61.0(7)
C145 C144 C171 C176 113.9(6)
C176 C171 C172 C173 -4.1(8)
C144 C171 C172 C173 172.0(5)
C171 C172 C173 C174 0.9(9)
C172 C173 C174 C175 2.8(8)
C172 C173 C174 C177 -176.4(5)
C173 C174 C175 C176 -3.3(8)
C177 C174 C175 C176 175.9(5)
C174 C175 C176 C171 0.2(9)
C172 C171 C176 C175 3.5(8)
C144 C171 C176 C175 -172.7(5)
C173 C174 C177 C178 -75.3(7)
C175 C174 C177 C178 105.5(6)
C173 C174 C177 C182 102.5(6)
C175 C174 C177 C182 -76.7(7)
C182 C177 C178 C179 -1.9(7)
C174 C177 C178 C179 175.9(5)
C182 C177 C178 C183 175.3(5)
C174 C177 C178 C183 -7.0(7)
C177 C178 C179 C180 1.7(7)
C183 C178 C179 C180 -175.5(5)
C177 C178 C179 C193 -180.0(5)
C183 C178 C179 C193 2.8(7)
C178 C179 C180 C181 -1.0(8)
C193 C179 C180 C181 -179.3(5)
C178 C179 C180 C223 168.5(5)
C193 C179 C180 C223 -9.8(7)
C179 C180 C181 C182 0.5(8)
C223 C180 C181 C182 -169.2(5)
C179 C180 C181 C203 177.8(5)
C223 C180 C181 C203 8.1(8)
C178 C177 C182 C181 1.4(8)
C174 C177 C182 C181 -176.3(5)
C178 C177 C182 C213 -177.7(5)
C174 C177 C182 C213 4.6(8)
C180 C181 C182 C177 -0.7(8)
C203 C181 C182 C177 -178.1(5)
C180 C181 C182 C213 178.4(5)
C203 C181 C182 C213 1.0(7)
C177 C178 C183 C184 -65.7(7)
C179 C178 C183 C184 111.5(6)
C177 C178 C183 C188 121.5(6)
C179 C178 C183 C188 -61.4(7)
C188 C183 C184 C185 2.0(8)
C178 C183 C184 C185 -171.2(5)
C183 C184 C185 C186 -1.2(9)
C184 C185 C186 C187 -1.3(8)
C184 C185 C186 C189 176.3(5)
C185 C186 C187 C188 2.8(8)
C189 C186 C187 C188 -174.8(5)
C186 C187 C188 C183 -2.1(8)
C184 C183 C188 C187 -0.4(8)
C178 C183 C188 C187 172.7(5)
C187 C186 C189 C192 -70.3(7)
C185 C186 C189 C192 112.2(6)
C187 C186 C189 C190 49.7(8)
C185 C186 C189 C190 -127.9(6)
C187 C186 C189 C191 170.4(6)
C185 C186 C189 C191 -7.1(8)
C180 C179 C193 C194 -61.7(7)
C178 C179 C193 C194 120.0(6)
C180 C179 C193 C198 119.4(6)
C178 C179 C193 C198 -58.9(7)
C198 C193 C194 C195 2.8(8)
C179 C193 C194 C195 -176.1(5)
C193 C194 C195 C196 -0.4(9)
C194 C195 C196 C197 -2.1(9)
C194 C195 C196 C199 179.0(6)
C195 C196 C197 C198 2.2(8)
C199 C196 C197 C198 -178.8(5)
C194 C193 C198 C197 -2.7(8)
C179 C193 C198 C197 176.2(5)
C196 C197 C198 C193 0.2(8)
C195 C196 C199 C402 123.3(16)
C197 C196 C199 C402 -55.6(16)
C195 C196 C199 C400 -121.0(12)
C197 C196 C199 C400 60.1(13)
C195 C196 C199 C202 64.1(15)
C197 C196 C199 C202 -114.8(14)
C195 C196 C199 C201 -61.0(14)
C197 C196 C199 C201 120.1(13)
C195 C196 C199 C401 -6.1(14)
C197 C196 C199 C401 175.0(12)
C195 C196 C199 C200 -171.5(10)
C197 C196 C199 C200 9.6(12)
C180 C181 C203 C204 72.4(7)
C182 C181 C203 C204 -110.2(6)
C180 C181 C203 C208 -111.4(6)
C182 C181 C203 C208 65.9(7)
C208 C203 C204 C205 0.4(9)
C181 C203 C204 C205 176.6(5)
C203 C204 C205 C206 -1.8(10)
C204 C205 C206 C207 2.2(9)
C204 C205 C206 C209 -176.9(6)
C205 C206 C207 C208 -1.2(9)
C209 C206 C207 C208 177.9(6)
C204 C203 C208 C207 0.6(8)
C181 C203 C208 C207 -175.8(5)
C206 C207 C208 C203 -0.2(9)
C205 C206 C209 C211 114.9(14)
C207 C206 C209 C211 -64.1(14)
C205 C206 C209 C412 -54.9(19)
C207 C206 C209 C412 126.1(18)
C205 C206 C209 C210 -113.4(11)
C207 C206 C209 C210 67.6(12)
C205 C206 C209 C411 74.4(12)
C207 C206 C209 C411 -104.6(12)
C205 C206 C209 C410 -170.0(13)
C207 C206 C209 C410 11.0(15)
C205 C206 C209 C212 -4.3(11)
C207 C206 C209 C212 176.7(9)
C177 C182 C213 C218 73.2(7)
C181 C182 C213 C218 -105.8(6)
C177 C182 C213 C214 -113.3(6)
C181 C182 C213 C214 67.6(7)
C218 C213 C214 C215 4.7(9)
C182 C213 C214 C215 -169.2(5)
C213 C214 C215 C216 -2.4(9)
C214 C215 C216 C217 -2.1(9)
C214 C215 C216 C219 178.4(6)
C215 C216 C217 C218 4.4(10)
C219 C216 C217 C218 -176.1(6)
C216 C217 C218 C213 -2.2(10)
C214 C213 C218 C217 -2.5(9)
C182 C213 C218 C217 171.2(5)
C217 C216 C219 C222 52.3(8)
C215 C216 C219 C222 -128.2(7)
C217 C216 C219 C220 -68.4(8)
C215 C216 C219 C220 111.1(7)
C217 C216 C219 C221 171.8(6)
C215 C216 C219 C221 -8.7(9)
C181 C180 C223 C228 90.6(6)
C179 C180 C223 C228 -79.1(6)
C181 C180 C223 C224 -86.2(6)
C179 C180 C223 C224 104.1(6)
C228 C223 C224 C225 -3.3(7)
C180 C223 C224 C225 173.5(5)
C223 C224 C225 C226 -0.1(8)
C224 C225 C226 C227 3.3(7)
C224 C225 C226 C229 -173.5(4)
C225 C226 C227 C228 -3.3(7)
C229 C226 C227 C228 173.5(5)
C224 C223 C228 C227 3.3(8)
C180 C223 C228 C227 -173.7(5)
C226 C227 C228 C223 -0.1(8)
C227 C226 C229 C230 22.5(6)
C225 C226 C229 C230 -160.8(4)
C227 C226 C229 C234 -105.7(6)
C225 C226 C229 C234 71.0(6)
C234 C229 C230 C231 24.1(6)
C226 C229 C230 C231 -101.6(5)
C234 C229 C230 C235 -154.9(4)
C226 C229 C230 C235 79.4(5)
C235 C230 C231 C241 -8.2(8)
C229 C230 C231 C241 172.9(5)
C235 C230 C231 C232 176.2(4)
C229 C230 C231 C232 -2.7(7)
C230 C231 C232 C233 -20.6(7)
C241 C231 C232 C233 163.2(4)
C230 C231 C232 C259 107.4(6)
C241 C231 C232 C259 -68.8(5)
C231 C232 C233 C234 22.4(7)
C259 C232 C233 C234 -101.9(5)
C231 C232 C233 C247 -152.9(4)
C259 C232 C233 C247 82.8(6)
C232 C233 C234 C253 175.7(5)
C247 C233 C234 C253 -9.4(8)
C232 C233 C234 C229 -1.5(7)
C247 C233 C234 C229 173.4(5)
C230 C229 C234 C233 -22.2(6)
C226 C229 C234 C233 105.0(5)
C230 C229 C234 C253 160.4(4)
C226 C229 C234 C253 -72.4(5)
C231 C230 C235 C240 -32.7(8)
C229 C230 C235 C240 146.3(5)
C231 C230 C235 C236 151.1(5)
C229 C230 C235 C236 -30.0(7)
C240 C235 C236 C237 3.2(8)
C230 C235 C236 C237 179.6(5)
C235 C236 C237 C238 -1.0(9)
C236 C237 C238 C239 -1.7(9)
C237 C238 C239 C240 2.2(9)
C238 C239 C240 C235 0.1(8)
C236 C235 C240 C239 -2.8(8)
C230 C235 C240 C239 -179.2(5)
C230 C231 C241 C242 -67.7(7)
C232 C231 C241 C242 108.3(6)
C230 C231 C241 C246 119.2(6)
C232 C231 C241 C246 -64.8(6)
C246 C241 C242 C243 0.2(9)
C231 C241 C242 C243 -173.0(6)
C241 C242 C243 C244 0.1(11)
C242 C243 C244 C245 -1.4(12)
C243 C244 C245 C246 2.3(11)
C244 C245 C246 C241 -2.1(9)
C242 C241 C246 C245 0.8(8)
C231 C241 C246 C245 174.2(5)
C234 C233 C247 C252 -53.3(8)
C232 C233 C247 C252 122.0(6)
C234 C233 C247 C248 133.4(6)
C232 C233 C247 C248 -51.3(7)
C252 C247 C248 C249 1.5(10)
C233 C247 C248 C249 174.8(7)
C247 C248 C249 C250 -1.5(14)
C248 C249 C250 C251 -0.1(15)
C249 C250 C251 C252 1.7(13)
C248 C247 C252 C251 0.0(9)
C233 C247 C252 C251 -173.4(6)
C250 C251 C252 C247 -1.6(11)
C233 C234 C253 C254 -66.0(7)
C229 C234 C253 C254 111.3(6)
C233 C234 C253 C258 121.2(6)
C229 C234 C253 C258 -61.5(7)
C258 C253 C254 C255 0.9(9)
C234 C253 C254 C255 -172.2(6)
C253 C254 C255 C256 -0.5(11)
C254 C255 C256 C257 -0.9(11)
C255 C256 C257 C258 2.0(11)
C256 C257 C258 C253 -1.7(10)
C254 C253 C258 C257 0.2(9)
C234 C253 C258 C257 173.3(6)
C233 C232 C259 C260 35.7(7)
C231 C232 C259 C260 -90.9(6)
C233 C232 C259 C264 -149.5(5)
C231 C232 C259 C264 83.9(6)
C264 C259 C260 C261 -3.0(8)
C232 C259 C260 C261 171.8(5)
C259 C260 C261 C262 1.3(9)
C260 C261 C262 C263 2.2(8)
C260 C261 C262 C4 -177.9(5)
C5 C4 C262 C261 68.6(7)
C3 C4 C262 C261 -106.2(6)
C5 C4 C262 C263 -111.5(6)
C3 C4 C262 C263 73.7(7)
C261 C262 C263 C264 -4.0(8)
C4 C262 C263 C264 176.1(5)
C262 C263 C264 C259 2.4(9)
C260 C259 C264 C263 1.2(8)
C232 C259 C264 C263 -173.8(5)
